data_7244272
loop_
_publ_author_name
'Bao, Lihong'
'Jones, Leighton O.'
'Garrote Ca\~nas, Ana M.'
'Yan, Yunhan'
'Pask, Christopher M.'
'Hardie, Michaele J.'
'Mosquera, Martin A.'
'Schatz, George C.'
'Sergeeva, Natalia N.'

_publ_section_title
;
 Multipurpose made colorimetric materials for amines, pH change and metal
 ion detection
;
_journal_issue 5
_journal_name_full 'RSC Advances'
_journal_page_first 2684
_journal_page_last 2692
_journal_paper_doi 10.1039/D1RA07811A
_journal_volume 12
_journal_year 2022
_chemical_formula_moiety 'C42 H42 N10 Zn, 2(Cl O4), 0.33(H2 O)'
_chemical_formula_sum 'C42 H42.67 Cl2 N10 O8.33 Zn'
_chemical_formula_weight 957.13
_space_group_crystal_system monoclinic
_space_group_IT_number 4
_space_group_name_Hall 'P 2yb'
_space_group_name_H-M_alt 'P 1 21 1'
_atom_sites_solution_hydrogens mixed
_atom_sites_solution_primary dual
_audit_creation_date 2021-05-27
_audit_creation_method
;
Olex2 1.2
(compiled 2018.05.29 svn.r3508 for OlexSys, GUI svn.r5506)
;
_audit_update_record
;
2021-05-27 deposited with the CCDC.	2022-01-10 downloaded from the CCDC.
;
_cell_angle_alpha 90
_cell_angle_beta 94.0351(15)
_cell_angle_gamma 90
_cell_formula_units_Z 6
_cell_length_a 17.0846(3)
_cell_length_b 21.1938(4)
_cell_length_c 17.4229(3)
_cell_measurement_reflns_used 12705
_cell_measurement_temperature 120.1(3)
_cell_measurement_theta_max 73.5280
_cell_measurement_theta_min 3.3250
_cell_volume 6293.0(2)
_computing_cell_refinement
;
CrysAlisPro, Agilent Technologies,
Version 1.171.37.35 (release 13-08-2014 CrysAlis171 .NET)
(compiled Aug 13 2014,18:06:01)
;
_computing_data_collection
;
CrysAlisPro, Agilent Technologies,
Version 1.171.37.35 (release 13-08-2014 CrysAlis171 .NET)
(compiled Aug 13 2014,18:06:01)
;
_computing_data_reduction
;
CrysAlisPro, Agilent Technologies,
Version 1.171.37.35 (release 13-08-2014 CrysAlis171 .NET)
(compiled Aug 13 2014,18:06:01)
;
_computing_molecular_graphics 'Olex2 (Dolomanov et al., 2009)'
_computing_publication_material 'Olex2 (Dolomanov et al., 2009)'
_computing_structure_refinement 'ShelXL (Sheldrick, 2015)'
_computing_structure_solution 'ShelXT (Sheldrick, 2015)'
_diffrn_ambient_environment N~2~
_diffrn_ambient_temperature 120.1(3)
_diffrn_detector 'CCD plate'
_diffrn_detector_area_resol_mean 5.3095
_diffrn_detector_type Atlas
_diffrn_measured_fraction_theta_full 0.999
_diffrn_measured_fraction_theta_max 0.970
_diffrn_measurement_details
;
#__ type_ start__ end____ width___ exp.time_
  1 omega  -62.00   30.00   1.0000    4.0000
omega____ theta____ kappa____ phi______ frames
    -      -38.5000   57.0000   30.0000 92

#__ type_ start__ end____ width___ exp.time_
  2 omega  -55.00  -29.00   1.0000    4.0000
omega____ theta____ kappa____ phi______ frames
    -      -38.5000   37.0000 -180.0000 26

#__ type_ start__ end____ width___ exp.time_
  3 omega  -25.00    8.00   1.0000    4.0000
omega____ theta____ kappa____ phi______ frames
    -       42.7089  -57.0000 -180.0000 33

#__ type_ start__ end____ width___ exp.time_
  4 omega   55.00  124.00   1.0000   16.0000
omega____ theta____ kappa____ phi______ frames
    -      104.9775  -30.0000  -90.0000 69

#__ type_ start__ end____ width___ exp.time_
  5 omega   78.00  120.00   1.0000   16.0000
omega____ theta____ kappa____ phi______ frames
    -      104.9775  -64.0000  -64.6604 42

#__ type_ start__ end____ width___ exp.time_
  6 omega   70.00   99.00   1.0000   16.0000
omega____ theta____ kappa____ phi______ frames
    -      104.9775  -45.0000 -180.0000 29

#__ type_ start__ end____ width___ exp.time_
  7 omega   37.00   93.00   1.0000   16.0000
omega____ theta____ kappa____ phi______ frames
    -      104.9775  -62.0000  -84.7241 56

#__ type_ start__ end____ width___ exp.time_
  8 omega   84.00  119.00   1.0000   16.0000
omega____ theta____ kappa____ phi______ frames
    -      104.9775   61.0000   60.0000 35

#__ type_ start__ end____ width___ exp.time_
  9 omega   37.00  131.00   1.0000   16.0000
omega____ theta____ kappa____ phi______ frames
    -      104.9775  -61.0000  120.0000 94

#__ type_ start__ end____ width___ exp.time_
 10 omega   26.00  132.00   1.0000   16.0000
omega____ theta____ kappa____ phi______ frames
    -      104.9775  -15.0000  120.0000 106

#__ type_ start__ end____ width___ exp.time_
 11 omega -107.00  -17.00   1.0000    4.0000
omega____ theta____ kappa____ phi______ frames
    -      -38.5000  -57.0000 -120.0000 90
;
_diffrn_measurement_device 'four-circle diffractometer'
_diffrn_measurement_device_type 'SuperNova, Dual, Cu at zero, Atlas'
_diffrn_measurement_method '\w scans'
_diffrn_orient_matrix_UB_11 0.0096961000
_diffrn_orient_matrix_UB_12 0.0657480000
_diffrn_orient_matrix_UB_13 0.0371281000
_diffrn_orient_matrix_UB_21 -0.0717514000
_diffrn_orient_matrix_UB_22 -0.0124452000
_diffrn_orient_matrix_UB_23 0.0466817000
_diffrn_orient_matrix_UB_31 0.0540965000
_diffrn_orient_matrix_UB_32 -0.0283546000
_diffrn_orient_matrix_UB_33 0.0656090000
_diffrn_radiation_monochromator mirror
_diffrn_radiation_probe x-ray
_diffrn_radiation_type CuK\a
_diffrn_radiation_wavelength 1.54184
_diffrn_reflns_av_R_equivalents 0.0337
_diffrn_reflns_av_unetI/netI 0.0508
_diffrn_reflns_Laue_measured_fraction_full 0.999
_diffrn_reflns_Laue_measured_fraction_max 0.970
_diffrn_reflns_limit_h_max 21
_diffrn_reflns_limit_h_min -14
_diffrn_reflns_limit_k_max 22
_diffrn_reflns_limit_k_min -26
_diffrn_reflns_limit_l_max 21
_diffrn_reflns_limit_l_min -21
_diffrn_reflns_number 27217
_diffrn_reflns_point_group_measured_fraction_full 0.751
_diffrn_reflns_point_group_measured_fraction_max 0.713
_diffrn_reflns_theta_full 67.684
_diffrn_reflns_theta_max 73.943
_diffrn_reflns_theta_min 3.289
_diffrn_source 'sealed X-ray tube'
_diffrn_source_type 'SuperNova (Cu) X-ray Source'
_exptl_absorpt_coefficient_mu 2.559
_exptl_absorpt_correction_T_max 0.852
_exptl_absorpt_correction_T_min 0.771
_exptl_absorpt_correction_type gaussian
_exptl_absorpt_process_details
;
CrysAlisPro, Agilent Technologies,
Version 1.171.37.35 (release 13-08-2014 CrysAlis171 .NET)
(compiled Aug 13 2014,18:06:01)
Numerical absorption correction based on gaussian integration over
			a multifaceted crystal model
Empirical absorption correction using spherical harmonics,
 implemented in SCALE3 ABSPACK scaling algorithm.
;
_exptl_crystal_colour orange
_exptl_crystal_colour_primary orange
_exptl_crystal_density_diffrn 1.515
_exptl_crystal_description irregular
_exptl_crystal_F_000 2972
_exptl_crystal_size_max 0.18
_exptl_crystal_size_mid 0.11
_exptl_crystal_size_min 0.08
_refine_diff_density_max 1.180
_refine_diff_density_min -1.148
_refine_diff_density_rms 0.064
_refine_ls_abs_structure_details
;
 Flack x determined using 4444 quotients [(I+)-(I-)]/[(I+)+(I-)]
 (Parsons, Flack and Wagner, Acta Cryst. B69 (2013) 249-259).
;
_refine_ls_abs_structure_Flack 0.008(9)
_refine_ls_extinction_method none
_refine_ls_goodness_of_fit_ref 1.017
_refine_ls_hydrogen_treatment constr
_refine_ls_matrix_type full
_refine_ls_number_parameters 1744
_refine_ls_number_reflns 18199
_refine_ls_number_restraints 5
_refine_ls_restrained_S_all 1.036
_refine_ls_R_factor_all 0.0472
_refine_ls_R_factor_gt 0.0416
_refine_ls_shift/su_max 0.001
_refine_ls_shift/su_mean 0.000
_refine_ls_structure_factor_coef Fsqd
_refine_ls_weighting_details 'w=1/[\s^2^(Fo^2^)+(0.0492P)^2^+3.6677P] where P=(Fo^2^+2Fc^2^)/3'
_refine_ls_weighting_scheme calc
_refine_ls_wR_factor_gt 0.1024
_refine_ls_wR_factor_ref 0.1068
_reflns_Friedel_coverage 0.429
_reflns_Friedel_fraction_full 0.489
_reflns_Friedel_fraction_max 0.440
_reflns_number_gt 16494
_reflns_number_total 18199
_reflns_threshold_expression 'I > 2\s(I)'
_cod_data_source_file d1ra07811a2.cif
_cod_data_source_block zn-h
_cod_original_cell_volume 6292.97(18)
_cod_database_code 7244272
_shelx_shelxl_version_number 2014/7
_chemical_oxdiff_formula 'C252 H256 Cl12 N60 O50 Zn6'
_shelx_space_group_comment
;
The symmetry employed for this shelxl refinement is uniquely defined
by the following loop, which should always be used as a source of
symmetry information in preference to the above space-group names.
They are only intended as comments.
;
_reflns_odcompleteness_completeness 99.94
_reflns_odcompleteness_iscentric 1
_reflns_odcompleteness_theta 66.97
_olex2_refinement_description
;
1. Fixed Uiso
 At 1.2 times of:
  All C(H) groups, All N(H) groups
 At 1.5 times of:
  All C(H,H,H) groups, All O(H,H) groups
2. Restrained distances
 Cl6-O23 = Cl6-O24 = Cl6-O25 = Cl6-O26
 1.43 with sigma of 0.005
3. Rigid body (RIGU) restrains
 O21, O22, O23, O24, O25, O26
 with sigma for 1-2 distances of 0.004 and sigma for 1-3 distances of 0.004
4. Others
 Fixed Sof: O23(0.5) O24(0.5) O25(0.5) O26(0.5)
5.a Free rotating group:
 O27(H27A,H27B)
5.b Aromatic/amide H refined with riding coordinates:
 C2(H2), N3(H3), C3(H3A), C4(H4), N5(H5), N8(H8), C9(H9), N10(H10), C10(H10A),
 C11(H11), C12(H12), C13(H13), C17(H17), C18(H18), C19(H19), C20(H20), C21(H21),
  C23(H23), C24(H24), C25(H25), C30(H30), C31(H31), C32(H32), C33(H33),
 C34(H34), C38(H38), C39(H39), C40(H40), C41(H41), C42(H42), N23(H23A),
 N25(H25A), N28(H28), N30(H30A), C86(H86), C87(H87), C88(H88), C93(H93),
 C94(H94), C95(H95), C96(H96), C97(H97), C101(H101), C102(H102), C103(H103),
 C104(H104), C105(H105), C107(H107), C108(H108), C109(H109), C114(H114),
 C115(H115), C116(H116), C117(H117), C118(H118), C122(H122), C123(H123),
 C124(H124), C125(H125), C126(H126), N13(H13A), N15(H15), N18(H18A), N20(H20A),
 C44(H44), C45(H45), C46(H46), C51(H51), C52(H52), C53(H53), C54(H54), C55(H55),
  C59(H59), C60(H60), C61(H61), C62(H62), C63(H63), C65(H65), C66(H66),
 C67(H67), C72(H72), C73(H73), C74(H74), C75(H75), C76(H76), C80(H80), C81(H81),
  C82(H82), C83(H83), C84(H84)
5.c Idealised Me refined as rotating group:
 C7(H7A,H7B,H7C), C15(H15A,H15B,H15C), C28(H28A,H28B,H28C), C36(H36A,H36B,
 H36C), C91(H91A,H91B,H91C), C99(H99A,H99B,H99C), C112(H11A,H11B,H11C),
 C119(H11D,H11E,H11F), C49(H49A,H49B,H49C), C57(H57A,H57B,H57C), C70(H70A,H70B,
 H70C), C78(H78A,H78B,H78C)
;
_olex2_submission_special_instructions 'No special instructions were received'

loop_
_space_group_symop_operation_xyz
'x, y, z'
'-x, y+1/2, -z'

loop_
_atom_site_label
_atom_site_type_symbol
_atom_site_fract_x
_atom_site_fract_y
_atom_site_fract_z
_atom_site_U_iso_or_equiv
_atom_site_adp_type
_atom_site_occupancy
_atom_site_site_symmetry_order
_atom_site_calc_flag
_atom_site_refinement_flags_posn
_atom_site_refinement_flags_adp
_atom_site_refinement_flags_occupancy
_atom_site_disorder_assembly
_atom_site_disorder_group
Zn1 Zn -0.09508(3) 0.70293(3) 0.32734(3) 0.01725(13) Uani 1 1 d . . . . .
N1 N -0.0564(2) 0.78623(18) 0.3662(2) 0.0159(7) Uani 1 1 d . . . . .
C1 C 0.0174(3) 0.7909(2) 0.3988(2) 0.0165(8) Uani 1 1 d . . . . .
N2 N 0.0393(2) 0.68784(19) 0.3558(2) 0.0183(7) Uani 1 1 d . . . . .
C2 C 0.0459(3) 0.8487(2) 0.4259(3) 0.0248(10) Uani 1 1 d . . . . .
H2 H 0.0954 0.8518 0.4514 0.030 Uiso 1 1 calc R . . . .
N3 N 0.0808(2) 0.63299(19) 0.3565(2) 0.0216(8) Uani 1 1 d . . . . .
H3 H 0.1185 0.6274 0.3912 0.026 Uiso 1 1 calc R . . . .
C3 C -0.0005(3) 0.9013(3) 0.4142(3) 0.0292(11) Uani 1 1 d . . . . .
H3A H 0.0191 0.9406 0.4292 0.035 Uiso 1 1 calc R . . . .
N4 N -0.2058(2) 0.76682(18) 0.3208(2) 0.0173(7) Uani 1 1 d . . . . .
C4 C -0.0764(3) 0.8965(2) 0.3802(3) 0.0238(10) Uani 1 1 d . . . . .
H4 H -0.1082 0.9319 0.3726 0.029 Uiso 1 1 calc R . . . .
N5 N -0.2775(2) 0.7535(2) 0.2855(2) 0.0229(8) Uani 1 1 d . . . . .
H5 H -0.3010 0.7812 0.2561 0.027 Uiso 1 1 calc R . . . .
C5 C -0.1030(3) 0.8367(2) 0.3581(2) 0.0171(8) Uani 1 1 d . . . . .
N6 N -0.1399(2) 0.62039(18) 0.2909(2) 0.0156(7) Uani 1 1 d . . . . .
C6 C 0.0661(2) 0.7332(2) 0.3999(2) 0.0181(9) Uani 1 1 d . . . . .
N7 N -0.0948(2) 0.64106(18) 0.4376(2) 0.0177(7) Uani 1 1 d . . . . .
C7 C 0.1411(3) 0.7296(2) 0.4495(3) 0.0237(10) Uani 1 1 d . . . . .
H7A H 0.1567 0.7712 0.4660 0.036 Uiso 1 1 calc GR . . . .
H7B H 0.1813 0.7113 0.4207 0.036 Uiso 1 1 calc GR . . . .
H7C H 0.1335 0.7039 0.4938 0.036 Uiso 1 1 calc GR . . . .
N8 N -0.0562(2) 0.6550(2) 0.5062(2) 0.0223(8) Uani 1 1 d . . . . .
H8 H -0.0267 0.6271 0.5295 0.027 Uiso 1 1 calc R . . . .
C8 C 0.0635(3) 0.5855(2) 0.3020(3) 0.0191(9) Uani 1 1 d . . . . .
N9 N -0.1198(2) 0.71602(18) 0.1951(2) 0.0178(7) Uani 1 1 d . . . . .
C9 C 0.0951(3) 0.5251(3) 0.3173(3) 0.0280(11) Uani 1 1 d . . . . .
H9 H 0.1266 0.5175 0.3621 0.034 Uiso 1 1 calc R . . . .
N10 N -0.1158(2) 0.76897(19) 0.1522(2) 0.0208(8) Uani 1 1 d . . . . .
H10 H -0.1471 0.7734 0.1117 0.025 Uiso 1 1 calc R . . . .
C10 C 0.0784(4) 0.4775(3) 0.2647(3) 0.0340(13) Uani 1 1 d . . . . .
H10A H 0.1002 0.4377 0.2739 0.041 Uiso 1 1 calc R . . . .
C11 C 0.0296(3) 0.4875(3) 0.1980(3) 0.0302(11) Uani 1 1 d . . . . .
H11 H 0.0167 0.4544 0.1644 0.036 Uiso 1 1 calc R . . . .
C12 C 0.0007(3) 0.5478(2) 0.1829(3) 0.0249(10) Uani 1 1 d . . . . .
H12 H -0.0315 0.5553 0.1386 0.030 Uiso 1 1 calc R . . . .
C13 C 0.0197(3) 0.5971(2) 0.2337(3) 0.0191(9) Uani 1 1 d . . . . .
H13 H 0.0029 0.6379 0.2216 0.023 Uiso 1 1 calc R . . . .
C14 C -0.1844(3) 0.8253(2) 0.3249(2) 0.0175(8) Uani 1 1 d . . . . .
C15 C -0.2367(3) 0.8792(2) 0.2996(3) 0.0234(10) Uani 1 1 d . . . . .
H15A H -0.2458 0.8784 0.2446 0.035 Uiso 1 1 calc GR . . . .
H15B H -0.2121 0.9183 0.3151 0.035 Uiso 1 1 calc GR . . . .
H15C H -0.2859 0.8753 0.3227 0.035 Uiso 1 1 calc GR . . . .
C16 C -0.3135(2) 0.6955(2) 0.2966(3) 0.0223(9) Uani 1 1 d . . . . .
C17 C -0.2967(3) 0.6603(2) 0.3636(3) 0.0231(9) Uani 1 1 d . . . . .
H17 H -0.2615 0.6758 0.4022 0.028 Uiso 1 1 calc R . . . .
C18 C -0.3323(3) 0.6025(3) 0.3727(3) 0.0311(11) Uani 1 1 d . . . . .
H18 H -0.3197 0.5786 0.4166 0.037 Uiso 1 1 calc R . . . .
C19 C -0.3867(3) 0.5801(3) 0.3165(3) 0.0339(12) Uani 1 1 d . . . . .
H19 H -0.4116 0.5417 0.3232 0.041 Uiso 1 1 calc R . . . .
C20 C -0.4040(3) 0.6149(3) 0.2506(4) 0.0339(12) Uani 1 1 d . . . . .
H20 H -0.4403 0.5996 0.2129 0.041 Uiso 1 1 calc R . . . .
C21 C -0.3676(3) 0.6727(3) 0.2400(3) 0.0269(10) Uani 1 1 d . . . . .
H21 H -0.3795 0.6959 0.1954 0.032 Uiso 1 1 calc R . . . .
C22 C -0.1391(3) 0.5717(2) 0.3397(3) 0.0183(9) Uani 1 1 d . . . . .
C23 C -0.1765(3) 0.5151(2) 0.3181(3) 0.0239(10) Uani 1 1 d . . . . .
H23 H -0.1756 0.4810 0.3518 0.029 Uiso 1 1 calc R . . . .
C24 C -0.2148(3) 0.5110(2) 0.2456(3) 0.0280(11) Uani 1 1 d . . . . .
H24 H -0.2411 0.4741 0.2306 0.034 Uiso 1 1 calc R . . . .
C25 C -0.2143(3) 0.5615(2) 0.1952(3) 0.0262(10) Uani 1 1 d . . . . .
H25 H -0.2398 0.5589 0.1463 0.031 Uiso 1 1 calc R . . . .
C26 C -0.1750(2) 0.6160(2) 0.2191(3) 0.0181(9) Uani 1 1 d . . . . .
C27 C -0.1008(2) 0.5829(2) 0.4168(3) 0.0182(9) Uani 1 1 d . . . . .
C28 C -0.0705(3) 0.5284(2) 0.4661(3) 0.0248(10) Uani 1 1 d . . . . .
H28A H -0.0144 0.5310 0.4737 0.037 Uiso 1 1 calc GR . . . .
H28B H -0.0848 0.4893 0.4410 0.037 Uiso 1 1 calc GR . . . .
H28C H -0.0929 0.5301 0.5151 0.037 Uiso 1 1 calc GR . . . .
C29 C -0.0640(3) 0.7145(2) 0.5391(2) 0.0201(9) Uani 1 1 d . . . . .
C30 C -0.0061(3) 0.7344(3) 0.5945(3) 0.0284(11) Uani 1 1 d . . . . .
H30 H 0.0357 0.7081 0.6096 0.034 Uiso 1 1 calc R . . . .
C31 C -0.0116(4) 0.7931(3) 0.6265(3) 0.0381(13) Uani 1 1 d . . . . .
H31 H 0.0262 0.8061 0.6642 0.046 Uiso 1 1 calc R . . . .
C32 C -0.0732(4) 0.8338(3) 0.6034(3) 0.0386(13) Uani 1 1 d . . . . .
H32 H -0.0750 0.8742 0.6241 0.046 Uiso 1 1 calc R . . . .
C33 C -0.1309(3) 0.8141(3) 0.5502(3) 0.0292(11) Uani 1 1 d . . . . .
H33 H -0.1722 0.8410 0.5352 0.035 Uiso 1 1 calc R . . . .
C34 C -0.1278(3) 0.7539(2) 0.5184(3) 0.0214(9) Uani 1 1 d . . . . .
H34 H -0.1679 0.7400 0.4836 0.026 Uiso 1 1 calc R . . . .
C35 C -0.1683(2) 0.6721(2) 0.1692(2) 0.0187(9) Uani 1 1 d . . . . .
C36 C -0.2158(3) 0.6770(2) 0.0937(3) 0.0221(9) Uani 1 1 d . . . . .
H36A H -0.2602 0.7040 0.0994 0.033 Uiso 1 1 calc GR . . . .
H36B H -0.2338 0.6359 0.0777 0.033 Uiso 1 1 calc GR . . . .
H36C H -0.1839 0.6944 0.0557 0.033 Uiso 1 1 calc GR . . . .
C37 C -0.0617(3) 0.8168(2) 0.1726(3) 0.0203(9) Uani 1 1 d . . . . .
C38 C -0.0811(3) 0.8787(2) 0.1523(3) 0.0252(10) Uani 1 1 d . . . . .
H38 H -0.1286 0.8877 0.1251 0.030 Uiso 1 1 calc R . . . .
C39 C -0.0286(3) 0.9269(3) 0.1731(3) 0.0329(12) Uani 1 1 d . . . . .
H39 H -0.0411 0.9683 0.1595 0.040 Uiso 1 1 calc R . . . .
C40 C 0.0423(3) 0.9141(3) 0.2140(3) 0.0313(12) Uani 1 1 d . . . . .
H40 H 0.0767 0.9467 0.2285 0.038 Uiso 1 1 calc R . . . .
C41 C 0.0614(3) 0.8525(2) 0.2329(3) 0.0261(10) Uani 1 1 d . . . . .
H41 H 0.1086 0.8439 0.2608 0.031 Uiso 1 1 calc R . . . .
C42 C 0.0108(3) 0.8031(2) 0.2108(3) 0.0203(9) Uani 1 1 d . . . . .
H42 H 0.0253 0.7616 0.2214 0.024 Uiso 1 1 calc R . . . .
Zn3 Zn 0.75789(3) 0.18152(3) 1.00001(3) 0.01926(13) Uani 1 1 d . . . . .
N21 N 0.6774(2) 0.1773(2) 0.9104(2) 0.0217(8) Uani 1 1 d . . . . .
N22 N 0.6795(2) 0.2643(2) 1.0192(2) 0.0224(8) Uani 1 1 d . . . . .
N23 N 0.6919(3) 0.3105(2) 1.0715(2) 0.0296(10) Uani 1 1 d . . . . .
H23A H 0.6777 0.3485 1.0603 0.035 Uiso 1 1 calc R . . . .
N24 N 0.7958(2) 0.0970(2) 0.9263(2) 0.0221(8) Uani 1 1 d . . . . .
N25 N 0.8502(2) 0.0528(2) 0.9483(3) 0.0254(9) Uani 1 1 d . . . . .
H25A H 0.8386 0.0134 0.9441 0.031 Uiso 1 1 calc R . . . .
N26 N 0.8381(2) 0.1763(2) 1.0895(2) 0.0243(9) Uani 1 1 d . . . . .
N27 N 0.8406(2) 0.2616(2) 0.9801(2) 0.0208(8) Uani 1 1 d . . . . .
N28 N 0.8293(2) 0.3081(2) 0.9271(2) 0.0255(9) Uani 1 1 d . . . . .
H28 H 0.8438 0.3460 0.9385 0.031 Uiso 1 1 calc R . . . .
N29 N 0.7178(2) 0.0986(2) 1.0732(2) 0.0236(9) Uani 1 1 d . . . . .
N30 N 0.6614(2) 0.0556(2) 1.0510(3) 0.0273(9) Uani 1 1 d . . . . .
H30A H 0.6717 0.0159 1.0540 0.033 Uiso 1 1 calc R . . . .
C85 C 0.6267(3) 0.2260(3) 0.8991(3) 0.0300(12) Uani 1 1 d . . . . .
C86 C 0.5745(3) 0.2270(3) 0.8337(3) 0.0359(13) Uani 1 1 d . . . . .
H86 H 0.5394 0.2602 0.8249 0.043 Uiso 1 1 calc R . . . .
C87 C 0.5762(3) 0.1771(4) 0.7819(3) 0.0390(15) Uani 1 1 d . . . . .
H87 H 0.5427 0.1774 0.7375 0.047 Uiso 1 1 calc R . . . .
C88 C 0.6264(3) 0.1278(3) 0.7954(3) 0.0335(13) Uani 1 1 d . . . . .
H88 H 0.6262 0.0940 0.7614 0.040 Uiso 1 1 calc R . . . .
C89 C 0.6783(3) 0.1290(3) 0.8612(3) 0.0268(11) Uani 1 1 d . . . . .
C90 C 0.6310(3) 0.2754(3) 0.9593(3) 0.0271(11) Uani 1 1 d . . . . .
C91 C 0.5824(4) 0.3338(3) 0.9504(4) 0.0436(15) Uani 1 1 d . . . . .
H91A H 0.5652 0.3459 0.9995 0.065 Uiso 1 1 calc GR . . . .
H91B H 0.5376 0.3258 0.9153 0.065 Uiso 1 1 calc GR . . . .
H91C H 0.6132 0.3671 0.9306 0.065 Uiso 1 1 calc GR . . . .
C92 C 0.7282(3) 0.2967(2) 1.1449(3) 0.0229(10) Uani 1 1 d . . . . .
C93 C 0.7756(3) 0.3430(2) 1.1812(3) 0.0273(11) Uani 1 1 d . . . . .
H93 H 0.7856 0.3803 1.1558 0.033 Uiso 1 1 calc R . . . .
C94 C 0.8076(3) 0.3330(3) 1.2557(3) 0.0306(11) Uani 1 1 d . . . . .
H94 H 0.8383 0.3642 1.2804 0.037 Uiso 1 1 calc R . . . .
C95 C 0.7943(3) 0.2767(3) 1.2939(3) 0.0318(12) Uani 1 1 d . . . . .
H95 H 0.8165 0.2698 1.3434 0.038 Uiso 1 1 calc R . . . .
C96 C 0.7472(3) 0.2311(3) 1.2569(3) 0.0271(10) Uani 1 1 d . . . . .
H96 H 0.7381 0.1934 1.2819 0.032 Uiso 1 1 calc R . . . .
C97 C 0.7135(3) 0.2410(2) 1.1830(3) 0.0236(10) Uani 1 1 d . . . . .
H97 H 0.6813 0.2103 1.1592 0.028 Uiso 1 1 calc R . . . .
C98 C 0.7379(3) 0.0802(3) 0.8775(3) 0.0275(11) Uani 1 1 d . . . . .
C99 C 0.7322(3) 0.0155(3) 0.8424(4) 0.0423(15) Uani 1 1 d . . . . .
H99A H 0.7791 0.0067 0.8171 0.063 Uiso 1 1 calc GR . . . .
H99B H 0.6877 0.0137 0.8056 0.063 Uiso 1 1 calc GR . . . .
H99C H 0.7262 -0.0152 0.8820 0.063 Uiso 1 1 calc GR . . . .
C100 C 0.9255(3) 0.0711(2) 0.9780(3) 0.0216(9) Uani 1 1 d . . . . .
C101 C 0.9531(3) 0.1327(2) 0.9699(3) 0.0231(10) Uani 1 1 d . . . . .
H101 H 0.9216 0.1631 0.9448 0.028 Uiso 1 1 calc R . . . .
C102 C 1.0280(3) 0.1478(2) 0.9997(3) 0.0277(11) Uani 1 1 d . . . . .
H102 H 1.0466 0.1888 0.9952 0.033 Uiso 1 1 calc R . . . .
C103 C 1.0757(3) 0.1023(3) 1.0363(3) 0.0321(12) Uani 1 1 d . . . . .
H103 H 1.1257 0.1128 1.0569 0.039 Uiso 1 1 calc R . . . .
C104 C 1.0482(3) 0.0407(3) 1.0421(3) 0.0324(12) Uani 1 1 d . . . . .
H104 H 1.0804 0.0098 1.0655 0.039 Uiso 1 1 calc R . . . .
C105 C 0.9737(3) 0.0255(3) 1.0133(3) 0.0265(10) Uani 1 1 d . . . . .
H105 H 0.9554 -0.0156 1.0176 0.032 Uiso 1 1 calc R . . . .
C106 C 0.8910(3) 0.2231(3) 1.1001(3) 0.0295(12) Uani 1 1 d . . . . .
C107 C 0.9450(3) 0.2217(3) 1.1637(3) 0.0373(14) Uani 1 1 d . . . . .
H107 H 0.9817 0.2539 1.1716 0.045 Uiso 1 1 calc R . . . .
C108 C 0.9436(3) 0.1715(4) 1.2155(3) 0.0410(15) Uani 1 1 d . . . . .
H108 H 0.9788 0.1707 1.2588 0.049 Uiso 1 1 calc R . . . .
C109 C 0.8904(3) 0.1232(3) 1.2029(3) 0.0377(14) Uani 1 1 d . . . . .
H109 H 0.8901 0.0889 1.2362 0.045 Uiso 1 1 calc R . . . .
C110 C 0.8363(3) 0.1271(3) 1.1381(3) 0.0276(11) Uani 1 1 d . . . . .
C111 C 0.8874(3) 0.2730(3) 1.0408(3) 0.0268(11) Uani 1 1 d . . . . .
C112 C 0.9345(3) 0.3318(3) 1.0504(3) 0.0350(12) Uani 1 1 d . . . . .
H11A H 0.9570 0.3417 1.0029 0.053 Uiso 1 1 calc GR . . . .
H11B H 0.9757 0.3257 1.0901 0.053 Uiso 1 1 calc GR . . . .
H11C H 0.9013 0.3658 1.0643 0.053 Uiso 1 1 calc GR . . . .
C113 C 0.7944(3) 0.2950(2) 0.8540(3) 0.0216(9) Uani 1 1 d . . . . .
C114 C 0.7506(3) 0.3427(2) 0.8147(3) 0.0264(10) Uani 1 1 d . . . . .
H114 H 0.7420 0.3809 0.8390 0.032 Uiso 1 1 calc R . . . .
C115 C 0.7202(3) 0.3328(3) 0.7399(3) 0.0295(11) Uani 1 1 d . . . . .
H115 H 0.6920 0.3648 0.7139 0.035 Uiso 1 1 calc R . . . .
C116 C 0.7315(3) 0.2757(3) 0.7033(3) 0.0276(11) Uani 1 1 d . . . . .
H116 H 0.7107 0.2692 0.6531 0.033 Uiso 1 1 calc R . . . .
C117 C 0.7741(3) 0.2281(2) 0.7422(3) 0.0247(10) Uani 1 1 d . . . . .
H117 H 0.7809 0.1894 0.7183 0.030 Uiso 1 1 calc R . . . .
C118 C 0.8063(3) 0.2381(2) 0.8164(3) 0.0228(10) Uani 1 1 d . . . . .
H118 H 0.8362 0.2066 0.8413 0.027 Uiso 1 1 calc R . . . .
C119 C 0.7760(4) 0.0162(3) 1.1585(4) 0.0437(16) Uani 1 1 d . . . . .
H11D H 0.7259 0.0073 1.1778 0.066 Uiso 1 1 calc GR . . . .
H11E H 0.8159 0.0151 1.2001 0.066 Uiso 1 1 calc GR . . . .
H11F H 0.7874 -0.0150 1.1209 0.066 Uiso 1 1 calc GR . . . .
C120 C 0.7743(3) 0.0802(3) 1.1221(3) 0.0265(11) Uani 1 1 d . . . . .
C121 C 0.5861(3) 0.0762(3) 1.0231(3) 0.0238(10) Uani 1 1 d . . . . .
C122 C 0.5613(3) 0.1379(2) 1.0318(3) 0.0235(10) Uani 1 1 d . . . . .
H122 H 0.5948 0.1676 1.0558 0.028 Uiso 1 1 calc R . . . .
C123 C 0.4857(3) 0.1551(3) 1.0041(3) 0.0270(10) Uani 1 1 d . . . . .
H123 H 0.4690 0.1966 1.0085 0.032 Uiso 1 1 calc R . . . .
C124 C 0.4358(3) 0.1106(3) 0.9702(3) 0.0325(12) Uani 1 1 d . . . . .
H124 H 0.3854 0.1221 0.9518 0.039 Uiso 1 1 calc R . . . .
C125 C 0.4603(3) 0.0488(3) 0.9636(3) 0.0339(12) Uani 1 1 d . . . . .
H125 H 0.4257 0.0188 0.9418 0.041 Uiso 1 1 calc R . . . .
C126 C 0.5358(3) 0.0306(3) 0.9889(3) 0.0312(11) Uani 1 1 d . . . . .
H126 H 0.5526 -0.0107 0.9832 0.037 Uiso 1 1 calc R . . . .
Zn2 Zn 0.57866(3) 0.70955(3) 0.67423(3) 0.01725(13) Uani 1 1 d . . . . .
N11 N 0.5402(2) 0.79402(18) 0.6383(2) 0.0189(8) Uani 1 1 d . . . . .
N12 N 0.6893(2) 0.77063(19) 0.6799(2) 0.0185(8) Uani 1 1 d . . . . .
N13 N 0.7614(2) 0.7554(2) 0.7128(2) 0.0237(8) Uani 1 1 d . . . . .
H13A H 0.7874 0.7828 0.7407 0.028 Uiso 1 1 calc R . . . .
N14 N 0.4417(2) 0.6964(2) 0.6488(2) 0.0210(8) Uani 1 1 d . . . . .
N15 N 0.3995(2) 0.6421(2) 0.6459(2) 0.0258(9) Uani 1 1 d . . . . .
H15 H 0.3613 0.6377 0.6114 0.031 Uiso 1 1 calc R . . . .
N16 N 0.6188(2) 0.62632(18) 0.7133(2) 0.0157(7) Uani 1 1 d . . . . .
N17 N 0.6038(2) 0.72301(18) 0.8085(2) 0.0167(7) Uani 1 1 d . . . . .
N18 N 0.6042(2) 0.77717(19) 0.8497(2) 0.0202(8) Uani 1 1 d . . . . .
H18A H 0.6384 0.7823 0.8878 0.024 Uiso 1 1 calc R . . . .
N19 N 0.5727(2) 0.64771(19) 0.5666(2) 0.0185(8) Uani 1 1 d . . . . .
N20 N 0.5355(2) 0.6621(2) 0.4977(2) 0.0216(8) Uani 1 1 d . . . . .
H20A H 0.5066 0.6341 0.4738 0.026 Uiso 1 1 calc R . . . .
C43 C 0.5888(3) 0.8435(2) 0.6466(2) 0.0198(9) Uani 1 1 d . . . . .
C44 C 0.5635(3) 0.9035(2) 0.6254(3) 0.0290(11) Uani 1 1 d . . . . .
H44 H 0.5967 0.9382 0.6318 0.035 Uiso 1 1 calc R . . . .
C45 C 0.4858(4) 0.9103(3) 0.5938(3) 0.0380(14) Uani 1 1 d . . . . .
H45 H 0.4673 0.9501 0.5795 0.046 Uiso 1 1 calc R . . . .
C46 C 0.4371(3) 0.8590(3) 0.5839(3) 0.0317(12) Uani 1 1 d . . . . .
H46 H 0.3863 0.8636 0.5616 0.038 Uiso 1 1 calc R . . . .
C47 C 0.4652(3) 0.8000(2) 0.6077(2) 0.0210(9) Uani 1 1 d . . . . .
C48 C 0.6696(3) 0.8303(2) 0.6768(3) 0.0206(9) Uani 1 1 d . . . . .
C49 C 0.7254(3) 0.8823(2) 0.7016(3) 0.0286(11) Uani 1 1 d . . . . .
H49A H 0.7324 0.8831 0.7567 0.043 Uiso 1 1 calc GR . . . .
H49B H 0.7045 0.9220 0.6833 0.043 Uiso 1 1 calc GR . . . .
H49C H 0.7751 0.8750 0.6806 0.043 Uiso 1 1 calc GR . . . .
C50 C 0.7933(3) 0.6962(2) 0.7017(3) 0.0220(9) Uani 1 1 d . . . . .
C51 C 0.8475(3) 0.6715(3) 0.7565(3) 0.0268(10) Uani 1 1 d . . . . .
H51 H 0.8628 0.6952 0.7999 0.032 Uiso 1 1 calc R . . . .
C52 C 0.8792(3) 0.6119(3) 0.7474(3) 0.0329(12) Uani 1 1 d . . . . .
H52 H 0.9152 0.5957 0.7848 0.040 Uiso 1 1 calc R . . . .
C53 C 0.8573(3) 0.5764(3) 0.6822(3) 0.0329(12) Uani 1 1 d . . . . .
H53 H 0.8785 0.5365 0.6760 0.039 Uiso 1 1 calc R . . . .
C54 C 0.8040(3) 0.6009(2) 0.6269(3) 0.0269(10) Uani 1 1 d . . . . .
H54 H 0.7891 0.5770 0.5835 0.032 Uiso 1 1 calc R . . . .
C55 C 0.7724(3) 0.6606(2) 0.6353(3) 0.0219(9) Uani 1 1 d . . . . .
H55 H 0.7374 0.6770 0.5970 0.026 Uiso 1 1 calc R . . . .
C56 C 0.4160(3) 0.7433(2) 0.6051(3) 0.0224(10) Uani 1 1 d . . . . .
C57 C 0.3418(3) 0.7397(3) 0.5540(3) 0.0315(12) Uani 1 1 d . . . . .
H57A H 0.3485 0.7101 0.5132 0.047 Uiso 1 1 calc GR . . . .
H57B H 0.3299 0.7806 0.5325 0.047 Uiso 1 1 calc GR . . . .
H57C H 0.2995 0.7260 0.5834 0.047 Uiso 1 1 calc GR . . . .
C58 C 0.4171(3) 0.5934(3) 0.6977(3) 0.0244(10) Uani 1 1 d . . . . .
C59 C 0.4593(3) 0.6035(2) 0.7680(3) 0.0231(10) Uani 1 1 d . . . . .
H59 H 0.4734 0.6442 0.7831 0.028 Uiso 1 1 calc R . . . .
C60 C 0.4803(3) 0.5527(3) 0.8155(3) 0.0281(11) Uani 1 1 d . . . . .
H60 H 0.5117 0.5593 0.8606 0.034 Uiso 1 1 calc R . . . .
C61 C 0.4552(3) 0.4928(3) 0.7966(3) 0.0316(12) Uani 1 1 d . . . . .
H61 H 0.4690 0.4591 0.8289 0.038 Uiso 1 1 calc R . . . .
C62 C 0.4097(3) 0.4831(3) 0.7299(3) 0.0345(13) Uani 1 1 d . . . . .
H62 H 0.3913 0.4426 0.7182 0.041 Uiso 1 1 calc R . . . .
C63 C 0.3903(3) 0.5318(3) 0.6794(3) 0.0299(12) Uani 1 1 d . . . . .
H63 H 0.3601 0.5242 0.6339 0.036 Uiso 1 1 calc R . . . .
C64 C 0.6527(3) 0.6216(2) 0.7853(3) 0.0185(9) Uani 1 1 d . . . . .
C65 C 0.6845(3) 0.5645(2) 0.8110(3) 0.0277(11) Uani 1 1 d . . . . .
H65 H 0.7087 0.5610 0.8603 0.033 Uiso 1 1 calc R . . . .
C66 C 0.6797(4) 0.5125(3) 0.7622(3) 0.0377(13) Uani 1 1 d . . . . .
H66 H 0.7009 0.4740 0.7784 0.045 Uiso 1 1 calc R . . . .
C67 C 0.6431(3) 0.5188(2) 0.6892(3) 0.0273(11) Uani 1 1 d . . . . .
H67 H 0.6386 0.4841 0.6564 0.033 Uiso 1 1 calc R . . . .
C68 C 0.6134(3) 0.5767(2) 0.6653(3) 0.0178(9) Uani 1 1 d . . . . .
C69 C 0.6512(2) 0.6784(2) 0.8338(2) 0.0158(8) Uani 1 1 d . . . . .
C70 C 0.7024(3) 0.6834(2) 0.9069(3) 0.0227(9) Uani 1 1 d . . . . .
H70A H 0.7474 0.7089 0.8983 0.034 Uiso 1 1 calc GR . . . .
H70B H 0.7193 0.6421 0.9234 0.034 Uiso 1 1 calc GR . . . .
H70C H 0.6734 0.7025 0.9460 0.034 Uiso 1 1 calc GR . . . .
C71 C 0.5496(3) 0.8250(2) 0.8309(2) 0.0182(9) Uani 1 1 d . . . . .
C72 C 0.5709(3) 0.8872(2) 0.8484(3) 0.0227(10) Uani 1 1 d . . . . .
H72 H 0.6201 0.8960 0.8723 0.027 Uiso 1 1 calc R . . . .
C73 C 0.5188(3) 0.9355(3) 0.8301(3) 0.0298(11) Uani 1 1 d . . . . .
H73 H 0.5333 0.9770 0.8415 0.036 Uiso 1 1 calc R . . . .
C74 C 0.4443(3) 0.9229(3) 0.7947(3) 0.0275(10) Uani 1 1 d . . . . .
H74 H 0.4095 0.9557 0.7820 0.033 Uiso 1 1 calc R . . . .
C75 C 0.4233(3) 0.8606(2) 0.7789(3) 0.0232(10) Uani 1 1 d . . . . .
H75 H 0.3740 0.8517 0.7554 0.028 Uiso 1 1 calc R . . . .
C76 C 0.4748(3) 0.8112(2) 0.7977(3) 0.0227(10) Uani 1 1 d . . . . .
H76 H 0.4597 0.7697 0.7882 0.027 Uiso 1 1 calc R . . . .
C77 C 0.5773(3) 0.5889(2) 0.5873(3) 0.0185(9) Uani 1 1 d . . . . .
C78 C 0.5471(3) 0.5356(2) 0.5369(3) 0.0213(9) Uani 1 1 d . . . . .
H78A H 0.4909 0.5340 0.5364 0.032 Uiso 1 1 calc GR . . . .
H78B H 0.5688 0.4965 0.5565 0.032 Uiso 1 1 calc GR . . . .
H78C H 0.5624 0.5421 0.4855 0.032 Uiso 1 1 calc GR . . . .
C79 C 0.5436(3) 0.7216(2) 0.4649(2) 0.0207(9) Uani 1 1 d . . . . .
C80 C 0.6080(3) 0.7600(2) 0.4833(3) 0.0226(9) Uani 1 1 d . . . . .
H80 H 0.6488 0.7456 0.5170 0.027 Uiso 1 1 calc R . . . .
C81 C 0.6117(3) 0.8198(3) 0.4515(3) 0.0311(11) Uani 1 1 d . . . . .
H81 H 0.6541 0.8459 0.4652 0.037 Uiso 1 1 calc R . . . .
C82 C 0.5526(4) 0.8406(3) 0.3995(3) 0.0411(14) Uani 1 1 d . . . . .
H82 H 0.5551 0.8808 0.3784 0.049 Uiso 1 1 calc R . . . .
C83 C 0.4892(4) 0.8011(3) 0.3787(3) 0.0395(14) Uani 1 1 d . . . . .
H83 H 0.4500 0.8147 0.3427 0.047 Uiso 1 1 calc R . . . .
C84 C 0.4847(3) 0.7427(3) 0.4111(3) 0.0287(11) Uani 1 1 d . . . . .
H84 H 0.4421 0.7168 0.3973 0.034 Uiso 1 1 calc R . . . .
Cl6 Cl 0.74842(13) 0.47375(7) 1.00682(10) 0.0638(6) Uani 1 1 d D . . . .
O21 O 0.6979(3) 0.4511(2) 1.0613(3) 0.0458(11) Uani 1 1 d . U . . .
O22 O 0.7480(2) 0.53952(18) 1.0004(2) 0.0304(8) Uani 1 1 d . U . . .
O23 O 0.8215(4) 0.4686(5) 1.0608(4) 0.052(3) Uani 0.5 1 d D U P A 1
O24 O 0.8106(4) 0.4341(4) 0.9929(7) 0.054(3) Uani 0.5 1 d D U P A 2
O25 O 0.7764(7) 0.4441(5) 0.9429(4) 0.058(3) Uani 0.5 1 d D U P A 3
O26 O 0.6939(5) 0.4576(4) 0.9373(4) 0.047(2) Uani 0.5 1 d D U P A 4
Cl2 Cl 0.24988(7) 0.92847(6) 0.47205(7) 0.0261(2) Uani 1 1 d . . . . .
O5 O 0.1910(2) 0.9429(2) 0.4112(3) 0.0403(10) Uani 1 1 d . . . . .
O6 O 0.2736(3) 0.9857(2) 0.5104(3) 0.0526(12) Uani 1 1 d . . . . .
O7 O 0.3170(2) 0.9006(2) 0.4399(2) 0.0418(10) Uani 1 1 d . . . . .
O8 O 0.2190(3) 0.8860(3) 0.5261(3) 0.0510(12) Uani 1 1 d . . . . .
Cl4 Cl 0.34479(6) 0.58169(5) 0.41300(6) 0.0218(2) Uani 1 1 d . . . . .
O13 O 0.3064(3) 0.6390(2) 0.3920(3) 0.0490(12) Uani 1 1 d . . . . .
O14 O 0.3042(3) 0.5295(2) 0.3764(3) 0.0448(11) Uani 1 1 d . . . . .
O15 O 0.3480(2) 0.5737(2) 0.4952(2) 0.0401(9) Uani 1 1 d . . . . .
O16 O 0.4241(2) 0.5839(2) 0.3885(2) 0.0393(10) Uani 1 1 d . . . . .
Cl5 Cl 0.84073(6) 0.84148(6) 0.90765(7) 0.0256(2) Uani 1 1 d . . . . .
O17 O 0.7569(2) 0.8427(2) 0.8943(3) 0.0404(10) Uani 1 1 d . . . . .
O18 O 0.8677(2) 0.90169(19) 0.9355(2) 0.0361(9) Uani 1 1 d . . . . .
O19 O 0.8746(2) 0.8285(2) 0.8354(2) 0.0425(10) Uani 1 1 d . . . . .
O20 O 0.8630(3) 0.7938(2) 0.9632(3) 0.0458(11) Uani 1 1 d . . . . .
Cl3 Cl 0.14077(7) 0.57783(5) 0.58868(6) 0.0232(2) Uani 1 1 d . . . . .
O9 O 0.1381(2) 0.5673(2) 0.5068(2) 0.0363(9) Uani 1 1 d . . . . .
O10 O 0.1755(3) 0.63736(19) 0.6076(2) 0.0445(11) Uani 1 1 d . . . . .
O11 O 0.1847(2) 0.52839(19) 0.6276(3) 0.0387(9) Uani 1 1 d . . . . .
O12 O 0.0610(2) 0.5768(2) 0.6127(2) 0.0419(10) Uani 1 1 d . . . . .
Cl1 Cl -0.34954(8) 0.84179(7) 0.09279(8) 0.0359(3) Uani 1 1 d . . . . .
O1 O -0.3686(3) 0.9039(3) 0.0642(3) 0.0592(14) Uani 1 1 d . . . . .
O2 O -0.3738(3) 0.7969(3) 0.0363(3) 0.0625(15) Uani 1 1 d . . . . .
O3 O -0.2677(2) 0.8364(2) 0.1092(3) 0.0494(12) Uani 1 1 d . . . . .
O4 O -0.3872(3) 0.8309(2) 0.1643(3) 0.0484(11) Uani 1 1 d . . . . .
O27 O 0.2514(3) 0.4403(2) 0.5031(4) 0.0617(16) Uani 1 1 d . . . . .
H27A H 0.2836 0.4637 0.4813 0.092 Uiso 1 1 d G . . . .
H27B H 0.2191 0.4631 0.5255 0.092 Uiso 1 1 d G . . . .

loop_
_atom_site_aniso_label
_atom_site_aniso_U_11
_atom_site_aniso_U_22
_atom_site_aniso_U_33
_atom_site_aniso_U_23
_atom_site_aniso_U_13
_atom_site_aniso_U_12
Zn1 0.0187(3) 0.0140(3) 0.0184(3) -0.0009(2) -0.0032(2) -0.0005(2)
N1 0.0146(16) 0.0171(18) 0.0158(18) -0.0008(14) -0.0003(14) -0.0001(14)
C1 0.019(2) 0.019(2) 0.012(2) -0.0006(16) -0.0005(16) -0.0008(17)
N2 0.0187(16) 0.022(2) 0.0144(17) 0.0003(14) -0.0003(13) 0.0027(15)
C2 0.019(2) 0.029(3) 0.026(2) -0.004(2) -0.0040(18) -0.0049(19)
N3 0.0198(18) 0.021(2) 0.023(2) -0.0019(16) -0.0017(15) 0.0067(16)
C3 0.032(3) 0.021(2) 0.034(3) -0.012(2) -0.005(2) -0.005(2)
N4 0.0149(16) 0.0181(18) 0.0188(19) 0.0003(14) 0.0008(14) 0.0005(15)
C4 0.025(2) 0.017(2) 0.030(3) -0.0056(19) 0.001(2) 0.0033(18)
N5 0.0133(16) 0.026(2) 0.028(2) 0.0062(17) -0.0072(15) -0.0004(16)
C5 0.021(2) 0.014(2) 0.016(2) -0.0004(16) 0.0038(17) -0.0008(17)
N6 0.0142(16) 0.0171(18) 0.0154(18) -0.0018(14) 0.0016(14) 0.0015(14)
C6 0.0155(19) 0.024(2) 0.015(2) 0.0037(17) 0.0022(16) -0.0017(17)
N7 0.0164(17) 0.022(2) 0.0144(18) 0.0012(14) 0.0011(14) 0.0012(14)
C7 0.016(2) 0.030(3) 0.024(2) 0.0018(19) -0.0047(18) -0.0016(19)
N8 0.0251(19) 0.024(2) 0.0174(19) 0.0017(16) -0.0013(15) 0.0029(16)
C8 0.0195(19) 0.023(2) 0.016(2) 0.0031(17) 0.0072(17) 0.0048(18)
N9 0.0193(16) 0.0167(18) 0.0173(18) 0.0005(14) -0.0003(14) 0.0020(15)
C9 0.034(3) 0.030(3) 0.020(2) 0.006(2) 0.004(2) 0.015(2)
N10 0.0211(18) 0.021(2) 0.0190(19) 0.0062(15) -0.0089(15) 0.0004(16)
C10 0.053(3) 0.020(2) 0.031(3) 0.005(2) 0.016(3) 0.014(2)
C11 0.046(3) 0.025(3) 0.020(2) -0.003(2) 0.010(2) 0.000(2)
C12 0.027(2) 0.029(3) 0.020(2) 0.0030(19) 0.0079(19) 0.003(2)
C13 0.022(2) 0.019(2) 0.017(2) 0.0012(17) 0.0055(17) 0.0029(18)
C14 0.019(2) 0.017(2) 0.017(2) 0.0000(16) 0.0004(16) 0.0042(17)
C15 0.023(2) 0.018(2) 0.029(3) 0.0019(18) -0.0038(19) 0.0044(18)
C16 0.0136(18) 0.024(2) 0.030(2) -0.0011(19) 0.0037(17) -0.0013(18)
C17 0.018(2) 0.023(2) 0.028(2) -0.0027(19) 0.0044(18) 0.0002(18)
C18 0.028(2) 0.028(3) 0.039(3) 0.005(2) 0.012(2) 0.003(2)
C19 0.029(2) 0.023(3) 0.051(3) -0.004(2) 0.012(2) -0.007(2)
C20 0.017(2) 0.036(3) 0.048(3) -0.011(3) -0.001(2) -0.006(2)
C21 0.021(2) 0.029(3) 0.031(3) 0.002(2) 0.0003(19) 0.002(2)
C22 0.020(2) 0.016(2) 0.019(2) -0.0003(17) 0.0025(17) 0.0011(17)
C23 0.029(2) 0.018(2) 0.024(2) 0.0011(18) 0.004(2) -0.0009(19)
C24 0.033(3) 0.020(2) 0.031(3) -0.004(2) -0.001(2) -0.007(2)
C25 0.031(2) 0.027(3) 0.020(2) -0.0020(19) -0.0072(19) -0.005(2)
C26 0.0148(19) 0.022(2) 0.018(2) -0.0041(17) 0.0003(16) 0.0023(17)
C27 0.0178(19) 0.018(2) 0.019(2) 0.0040(17) 0.0034(17) 0.0012(17)
C28 0.027(2) 0.025(2) 0.022(2) 0.0022(19) 0.0000(19) 0.001(2)
C29 0.025(2) 0.023(2) 0.013(2) -0.0008(17) 0.0044(16) -0.0026(18)
C30 0.030(2) 0.035(3) 0.021(2) -0.005(2) 0.0012(19) 0.003(2)
C31 0.041(3) 0.044(3) 0.028(3) -0.012(2) -0.005(2) -0.004(3)
C32 0.050(3) 0.036(3) 0.031(3) -0.017(2) 0.004(2) -0.001(3)
C33 0.036(3) 0.030(3) 0.023(2) -0.002(2) 0.009(2) 0.008(2)
C34 0.024(2) 0.027(2) 0.013(2) -0.0016(18) 0.0022(17) -0.0011(19)
C35 0.0179(19) 0.021(2) 0.017(2) -0.0039(17) 0.0005(16) 0.0036(18)
C36 0.025(2) 0.023(2) 0.018(2) -0.0005(18) -0.0039(17) 0.0008(19)
C37 0.023(2) 0.021(2) 0.018(2) 0.0021(17) 0.0029(17) -0.0040(18)
C38 0.026(2) 0.024(2) 0.025(2) 0.0032(19) -0.0022(19) 0.002(2)
C39 0.045(3) 0.023(3) 0.032(3) 0.002(2) 0.009(2) -0.004(2)
C40 0.034(3) 0.028(3) 0.032(3) -0.003(2) 0.007(2) -0.009(2)
C41 0.026(2) 0.029(3) 0.024(2) -0.003(2) 0.0070(19) -0.004(2)
C42 0.021(2) 0.022(2) 0.018(2) 0.0002(18) 0.0038(18) 0.0029(18)
Zn3 0.0150(3) 0.0280(3) 0.0142(3) -0.0007(2) -0.0027(2) 0.0016(3)
N21 0.0121(15) 0.039(2) 0.0139(17) 0.0043(17) 0.0003(13) -0.0009(17)
N22 0.0184(17) 0.030(2) 0.019(2) 0.0034(16) 0.0021(15) 0.0048(17)
N23 0.037(2) 0.030(2) 0.022(2) 0.0080(18) 0.0014(18) 0.0151(19)
N24 0.0176(18) 0.029(2) 0.0203(19) -0.0050(16) 0.0039(15) -0.0064(16)
N25 0.0202(19) 0.023(2) 0.033(2) -0.0091(17) 0.0021(17) -0.0068(16)
N26 0.0162(17) 0.041(2) 0.0164(18) -0.0081(17) 0.0027(14) 0.0083(18)
N27 0.0171(17) 0.026(2) 0.0189(19) -0.0075(16) 0.0005(14) 0.0019(16)
N28 0.026(2) 0.025(2) 0.024(2) -0.0073(17) -0.0002(17) -0.0066(17)
N29 0.0182(18) 0.037(2) 0.0160(19) 0.0003(16) 0.0040(15) 0.0096(17)
N30 0.0205(19) 0.031(2) 0.030(2) 0.0055(18) 0.0012(17) 0.0058(17)
C85 0.017(2) 0.052(3) 0.021(2) 0.014(2) 0.0004(18) -0.008(2)
C86 0.017(2) 0.056(4) 0.033(3) 0.018(3) -0.007(2) -0.006(2)
C87 0.025(2) 0.075(4) 0.017(2) 0.009(3) -0.0057(19) -0.017(3)
C88 0.024(2) 0.061(4) 0.015(2) -0.003(2) 0.0004(19) -0.018(3)
C89 0.020(2) 0.045(3) 0.015(2) -0.004(2) 0.0019(18) -0.010(2)
C90 0.016(2) 0.039(3) 0.026(3) 0.012(2) 0.0005(18) 0.005(2)
C91 0.037(3) 0.052(4) 0.040(3) 0.007(3) -0.007(3) 0.024(3)
C92 0.026(2) 0.025(2) 0.019(2) 0.0004(18) 0.0063(19) 0.0104(19)
C93 0.029(2) 0.024(3) 0.031(3) 0.005(2) 0.012(2) 0.010(2)
C94 0.025(2) 0.032(3) 0.034(3) 0.002(2) -0.001(2) 0.005(2)
C95 0.031(3) 0.040(3) 0.024(3) 0.007(2) 0.001(2) 0.008(2)
C96 0.027(2) 0.030(3) 0.024(2) 0.005(2) 0.006(2) 0.005(2)
C97 0.021(2) 0.029(3) 0.022(2) -0.0017(19) 0.0066(18) 0.0052(19)
C98 0.023(2) 0.041(3) 0.018(2) -0.009(2) 0.0051(18) -0.007(2)
C99 0.029(3) 0.053(4) 0.044(3) -0.025(3) -0.003(2) -0.006(3)
C100 0.020(2) 0.027(2) 0.019(2) -0.0055(18) 0.0091(17) -0.0032(19)
C101 0.018(2) 0.024(2) 0.028(2) -0.0055(19) 0.0081(19) 0.0025(19)
C102 0.021(2) 0.026(3) 0.037(3) -0.007(2) 0.010(2) -0.0016(19)
C103 0.019(2) 0.042(3) 0.036(3) -0.005(2) 0.001(2) -0.005(2)
C104 0.031(3) 0.036(3) 0.031(3) 0.004(2) 0.003(2) 0.006(2)
C105 0.033(3) 0.028(3) 0.020(2) 0.0004(19) 0.005(2) -0.002(2)
C106 0.020(2) 0.046(3) 0.022(2) -0.014(2) 0.0000(18) 0.013(2)
C107 0.017(2) 0.060(4) 0.034(3) -0.024(3) -0.006(2) 0.009(2)
C108 0.031(3) 0.074(5) 0.017(2) -0.008(3) -0.007(2) 0.019(3)
C109 0.027(3) 0.065(4) 0.020(3) -0.001(3) -0.002(2) 0.021(3)
C110 0.020(2) 0.049(3) 0.014(2) 0.005(2) 0.0043(18) 0.014(2)
C111 0.013(2) 0.038(3) 0.030(3) -0.015(2) 0.0040(18) 0.004(2)
C112 0.021(2) 0.041(3) 0.042(3) -0.016(3) -0.004(2) -0.004(2)
C113 0.020(2) 0.022(2) 0.024(2) -0.0020(18) 0.0057(18) -0.0023(18)
C114 0.027(2) 0.022(2) 0.031(3) -0.001(2) 0.003(2) 0.0018(19)
C115 0.029(2) 0.028(3) 0.031(3) 0.001(2) 0.000(2) 0.003(2)
C116 0.028(2) 0.034(3) 0.021(2) -0.002(2) -0.0005(19) -0.003(2)
C117 0.026(2) 0.022(2) 0.026(2) -0.0052(19) 0.0051(19) -0.0010(19)
C118 0.021(2) 0.026(2) 0.022(2) -0.0004(19) 0.0038(18) -0.0011(19)
C119 0.033(3) 0.058(4) 0.041(3) 0.023(3) 0.001(3) 0.008(3)
C120 0.022(2) 0.043(3) 0.015(2) 0.008(2) 0.0060(18) 0.011(2)
C121 0.020(2) 0.036(3) 0.016(2) 0.0034(19) 0.0041(17) 0.006(2)
C122 0.020(2) 0.026(2) 0.025(2) 0.0034(19) 0.0040(19) 0.0000(19)
C123 0.020(2) 0.030(3) 0.032(3) 0.003(2) 0.005(2) 0.001(2)
C124 0.020(2) 0.045(3) 0.032(3) -0.001(2) -0.002(2) 0.007(2)
C125 0.029(3) 0.041(3) 0.030(3) -0.010(2) -0.004(2) -0.006(2)
C126 0.038(3) 0.032(3) 0.024(3) -0.005(2) 0.003(2) 0.005(2)
Zn2 0.0190(3) 0.0141(3) 0.0182(3) 0.0001(2) -0.0021(2) 0.0012(3)
N11 0.0237(19) 0.0189(19) 0.0142(18) 0.0007(14) 0.0031(15) 0.0022(16)
N12 0.0179(17) 0.0213(19) 0.0167(18) -0.0005(14) 0.0036(14) -0.0020(15)
N13 0.0164(17) 0.025(2) 0.029(2) -0.0091(17) -0.0013(15) -0.0035(16)
N14 0.0189(16) 0.027(2) 0.0165(17) -0.0028(15) 0.0005(14) -0.0010(16)
N15 0.0221(19) 0.032(2) 0.023(2) -0.0048(17) -0.0050(16) -0.0067(17)
N16 0.0156(16) 0.0150(18) 0.0166(18) 0.0006(14) 0.0026(14) -0.0016(14)
N17 0.0179(17) 0.0166(18) 0.0153(17) 0.0006(14) 0.0000(14) 0.0006(14)
N18 0.0201(18) 0.021(2) 0.0189(19) -0.0052(15) -0.0051(15) -0.0002(15)
N19 0.0182(17) 0.024(2) 0.0131(18) -0.0013(15) 0.0012(14) -0.0020(15)
N20 0.0255(19) 0.024(2) 0.0148(18) -0.0007(15) -0.0029(15) -0.0040(16)
C43 0.029(2) 0.017(2) 0.014(2) 0.0001(17) 0.0043(18) 0.0022(18)
C44 0.045(3) 0.018(2) 0.025(3) 0.0052(19) 0.006(2) 0.001(2)
C45 0.057(4) 0.025(3) 0.031(3) 0.014(2) 0.001(3) 0.018(3)
C46 0.036(3) 0.034(3) 0.025(3) 0.008(2) -0.003(2) 0.013(2)
C47 0.022(2) 0.030(3) 0.010(2) 0.0019(17) -0.0026(17) 0.0083(19)
C48 0.027(2) 0.019(2) 0.016(2) 0.0001(17) 0.0025(18) -0.0041(19)
C49 0.036(3) 0.021(2) 0.029(3) -0.005(2) 0.002(2) -0.007(2)
C50 0.0169(19) 0.023(2) 0.027(2) 0.0003(19) 0.0060(17) -0.0011(18)
C51 0.018(2) 0.032(3) 0.030(3) 0.001(2) -0.0012(18) -0.001(2)
C52 0.024(2) 0.037(3) 0.037(3) 0.007(2) -0.003(2) 0.006(2)
C53 0.030(2) 0.027(3) 0.042(3) 0.001(2) 0.004(2) 0.008(2)
C54 0.026(2) 0.027(3) 0.028(3) -0.006(2) 0.005(2) -0.003(2)
C55 0.020(2) 0.023(2) 0.023(2) 0.0049(18) 0.0023(17) 0.0020(18)
C56 0.021(2) 0.032(3) 0.014(2) -0.0018(18) 0.0003(17) 0.0052(19)
C57 0.023(2) 0.048(3) 0.023(2) -0.004(2) -0.0062(19) 0.006(2)
C58 0.020(2) 0.031(3) 0.022(2) -0.003(2) 0.0089(18) -0.006(2)
C59 0.027(2) 0.021(2) 0.023(2) -0.0025(18) 0.0105(19) -0.0046(19)
C60 0.034(3) 0.027(3) 0.025(3) -0.004(2) 0.012(2) -0.001(2)
C61 0.039(3) 0.024(3) 0.034(3) 0.004(2) 0.018(2) -0.003(2)
C62 0.041(3) 0.024(3) 0.040(3) -0.005(2) 0.021(3) -0.013(2)
C63 0.026(2) 0.039(3) 0.025(3) -0.013(2) 0.009(2) -0.013(2)
C64 0.022(2) 0.018(2) 0.015(2) 0.0042(17) -0.0007(17) -0.0054(18)
C65 0.040(3) 0.018(2) 0.024(2) 0.0042(19) -0.007(2) 0.004(2)
C66 0.063(4) 0.018(3) 0.031(3) 0.003(2) -0.007(3) 0.010(3)
C67 0.040(3) 0.017(2) 0.025(2) -0.0058(19) 0.002(2) 0.001(2)
C68 0.0184(19) 0.015(2) 0.020(2) -0.0024(17) 0.0017(16) -0.0046(17)
C69 0.0185(18) 0.015(2) 0.0139(19) 0.0023(16) 0.0013(15) -0.0043(17)
C70 0.024(2) 0.026(2) 0.017(2) 0.0008(18) -0.0036(17) 0.000(2)
C71 0.018(2) 0.023(2) 0.014(2) 0.0000(17) 0.0025(16) 0.0020(18)
C72 0.024(2) 0.023(2) 0.021(2) -0.0045(18) -0.0006(19) 0.0001(19)
C73 0.039(3) 0.020(2) 0.030(3) -0.001(2) 0.006(2) 0.003(2)
C74 0.030(2) 0.024(2) 0.028(3) 0.002(2) 0.002(2) 0.011(2)
C75 0.017(2) 0.031(3) 0.023(2) 0.0020(19) 0.0041(18) 0.0032(19)
C76 0.020(2) 0.029(3) 0.019(2) 0.0008(19) 0.0067(18) -0.0006(19)
C77 0.020(2) 0.016(2) 0.020(2) 0.0006(17) 0.0056(17) -0.0005(17)
C78 0.024(2) 0.019(2) 0.020(2) -0.0031(18) -0.0010(18) -0.0013(18)
C79 0.024(2) 0.025(2) 0.013(2) -0.0007(17) 0.0048(17) 0.0002(18)
C80 0.030(2) 0.023(2) 0.016(2) -0.0014(18) 0.0058(18) 0.000(2)
C81 0.040(3) 0.028(3) 0.027(3) 0.002(2) 0.011(2) -0.006(2)
C82 0.053(4) 0.036(3) 0.035(3) 0.017(3) 0.008(3) -0.002(3)
C83 0.041(3) 0.049(4) 0.027(3) 0.018(3) -0.006(2) 0.006(3)
C84 0.028(2) 0.038(3) 0.020(2) 0.003(2) -0.0012(19) 0.000(2)
Cl6 0.1098(16) 0.0245(8) 0.0641(11) 0.0180(7) 0.0558(12) 0.0278(8)
O21 0.045(2) 0.037(2) 0.056(3) 0.012(2) 0.007(2) 0.0039(19)
O22 0.043(2) 0.0225(19) 0.0255(18) 0.0016(14) -0.0004(16) -0.0009(15)
O23 0.063(6) 0.057(6) 0.035(5) 0.021(4) 0.005(4) 0.038(5)
O24 0.041(5) 0.040(5) 0.082(8) -0.014(5) 0.013(5) 0.002(4)
O25 0.094(8) 0.038(5) 0.038(5) -0.014(4) -0.022(5) 0.027(5)
O26 0.082(7) 0.040(5) 0.020(4) -0.005(3) 0.002(4) -0.008(5)
Cl2 0.0223(5) 0.0253(6) 0.0300(6) 0.0007(5) -0.0032(4) -0.0036(4)
O5 0.0269(18) 0.040(2) 0.052(3) 0.0145(19) -0.0123(17) 0.0016(17)
O6 0.057(3) 0.044(3) 0.057(3) -0.016(2) 0.003(2) -0.014(2)
O7 0.038(2) 0.051(3) 0.036(2) 0.0041(19) -0.0002(17) 0.015(2)
O8 0.041(2) 0.069(3) 0.041(3) 0.023(2) -0.008(2) -0.017(2)
Cl4 0.0252(5) 0.0209(5) 0.0186(5) -0.0012(4) -0.0042(4) 0.0005(4)
O13 0.069(3) 0.035(2) 0.042(2) 0.0036(19) -0.003(2) 0.022(2)
O14 0.040(2) 0.038(2) 0.055(3) -0.019(2) -0.007(2) -0.0042(19)
O15 0.040(2) 0.055(3) 0.0251(19) 0.0049(18) -0.0009(16) -0.003(2)
O16 0.0309(19) 0.059(3) 0.028(2) -0.0003(19) -0.0002(15) -0.0102(19)
Cl5 0.0204(5) 0.0242(6) 0.0310(6) 0.0036(4) -0.0051(4) -0.0044(4)
O17 0.0188(17) 0.043(2) 0.058(3) 0.009(2) -0.0076(17) -0.0064(16)
O18 0.037(2) 0.029(2) 0.041(2) -0.0022(17) -0.0048(17) -0.0089(17)
O19 0.038(2) 0.050(3) 0.038(2) -0.011(2) -0.0005(17) 0.001(2)
O20 0.039(2) 0.039(2) 0.057(3) 0.021(2) -0.009(2) -0.0009(19)
Cl3 0.0285(5) 0.0199(5) 0.0201(5) 0.0002(4) -0.0060(4) 0.0018(5)
O9 0.042(2) 0.039(2) 0.0263(19) -0.0080(17) -0.0026(16) 0.0047(18)
O10 0.080(3) 0.021(2) 0.031(2) -0.0016(16) -0.011(2) -0.013(2)
O11 0.036(2) 0.026(2) 0.052(3) 0.0135(18) -0.0168(18) 0.0019(16)
O12 0.033(2) 0.061(3) 0.031(2) -0.001(2) 0.0002(16) 0.010(2)
Cl1 0.0324(6) 0.0405(7) 0.0330(7) -0.0114(5) -0.0111(5) 0.0165(6)
O1 0.076(3) 0.052(3) 0.049(3) 0.004(2) -0.001(3) 0.027(3)
O2 0.050(3) 0.071(4) 0.064(3) -0.037(3) -0.011(2) 0.008(3)
O3 0.030(2) 0.058(3) 0.058(3) -0.018(2) -0.0121(19) 0.019(2)
O4 0.042(2) 0.048(3) 0.053(3) -0.001(2) -0.007(2) 0.001(2)
O27 0.059(3) 0.029(2) 0.103(5) -0.001(2) 0.044(3) 0.001(2)

loop_
_atom_type_symbol
_atom_type_description
_atom_type_scat_dispersion_real
_atom_type_scat_dispersion_imag
_atom_type_scat_source
C C 0.0181 0.0091 'International Tables Vol C Tables 4.2.6.8 and 6.1.1.4'
H H 0.0000 0.0000 'International Tables Vol C Tables 4.2.6.8 and 6.1.1.4'
Cl Cl 0.3639 0.7018 'International Tables Vol C Tables 4.2.6.8 and 6.1.1.4'
N N 0.0311 0.0180 'International Tables Vol C Tables 4.2.6.8 and 6.1.1.4'
O O 0.0492 0.0322 'International Tables Vol C Tables 4.2.6.8 and 6.1.1.4'
Zn Zn -1.5491 0.6778 'International Tables Vol C Tables 4.2.6.8 and 6.1.1.4'

loop_
_exptl_crystal_face_index_h
_exptl_crystal_face_index_k
_exptl_crystal_face_index_l
_exptl_crystal_face_perp_dist
_exptl_oxdiff_crystal_face_indexfrac_h
_exptl_oxdiff_crystal_face_indexfrac_k
_exptl_oxdiff_crystal_face_indexfrac_l
_exptl_oxdiff_crystal_face_x
_exptl_oxdiff_crystal_face_y
_exptl_oxdiff_crystal_face_z
-11 -2 3 0.0426 -11.0000 -2.0004 3.0002 -0.1268 0.9542 -0.3415
7 2 -9 0.0446 6.9999 2.0007 -9.0001 -0.1347 -0.9473 -0.2686
6 0 9 0.0639 6.0001 -0.0005 9.0000 0.3923 -0.0104 0.9151
-4 13 2 0.0447 -4.0000 13.0000 2.0002 0.8902 0.2186 -0.4538
0 -13 -4 0.0427 -0.0000 -13.0000 -4.0002 -1.0032 -0.0249 0.1062
-9 6 -4 0.0846 -9.0000 6.0002 -3.9998 0.1587 0.3844 -0.9194
8 -8 2 0.0530 8.0000 -8.0001 1.9998 -0.3742 -0.3811 0.7908
5 10 6 0.0521 5.0000 9.9999 6.0001 0.9287 -0.2031 0.3806
-11 3 3 0.0360 -11.0000 2.9997 3.0002 0.2020 0.8920 -0.4833
3 -10 7 0.0660 3.0001 -10.0006 6.9999 -0.3685 0.2360 0.9051
8 4 -8 0.0485 7.9999 4.0007 -8.0001 0.0436 -0.9973 -0.2056
0 -14 0 0.0396 0.0000 -14.0002 -0.0002 -0.9205 0.1742 0.3970
0 14 -2 0.0377 -0.0001 14.0004 -1.9999 0.8462 -0.2676 -0.5282
2 1 11 0.0683 2.0001 0.9993 11.0000 0.4935 0.3576 0.8016

loop_
_geom_angle_atom_site_label_1
_geom_angle_atom_site_label_2
_geom_angle_atom_site_label_3
_geom_angle
_geom_angle_site_symmetry_1
_geom_angle_site_symmetry_3
_geom_angle_publ_flag
N1 Zn1 N2 75.57(15) . . ?
N1 Zn1 N4 75.49(14) . . ?
N1 Zn1 N6 176.66(14) . . ?
N1 Zn1 N7 103.77(15) . . ?
N1 Zn1 N9 105.31(14) . . ?
N4 Zn1 N2 151.05(14) . . ?
N4 Zn1 N7 108.86(13) . . ?
N4 Zn1 N9 77.98(13) . . ?
N6 Zn1 N2 107.27(14) . . ?
N6 Zn1 N4 101.67(14) . . ?
N6 Zn1 N7 75.36(15) . . ?
N6 Zn1 N9 75.57(14) . . ?
N7 Zn1 N2 78.65(13) . . ?
N7 Zn1 N9 150.91(14) . . ?
N9 Zn1 N2 109.44(12) . . ?
C1 N1 Zn1 119.2(3) . . ?
C5 N1 Zn1 119.6(3) . . ?
C5 N1 C1 121.2(4) . . ?
N1 C1 C2 120.2(4) . . ?
N1 C1 C6 116.9(4) . . ?
C2 C1 C6 122.8(4) . . ?
N3 N2 Zn1 128.5(3) . . ?
C6 N2 Zn1 109.0(3) . . ?
C6 N2 N3 117.8(4) . . ?
C1 C2 H2 120.7 . . ?
C3 C2 C1 118.6(4) . . ?
C3 C2 H2 120.7 . . ?
N2 N3 H3 119.2 . . ?
N2 N3 C8 121.5(4) . . ?
C8 N3 H3 119.2 . . ?
C2 C3 H3A 119.5 . . ?
C2 C3 C4 121.0(5) . . ?
C4 C3 H3A 119.5 . . ?
N5 N4 Zn1 127.3(3) . . ?
C14 N4 Zn1 109.2(3) . . ?
C14 N4 N5 117.8(4) . . ?
C3 C4 H4 121.3 . . ?
C3 C4 C5 117.4(4) . . ?
C5 C4 H4 121.3 . . ?
N4 N5 H5 119.6 . . ?
N4 N5 C16 120.9(4) . . ?
C16 N5 H5 119.6 . . ?
N1 C5 C4 121.3(4) . . ?
N1 C5 C14 116.5(4) . . ?
C4 C5 C14 122.2(4) . . ?
C22 N6 Zn1 119.2(3) . . ?
C22 N6 C26 121.3(4) . . ?
C26 N6 Zn1 119.3(3) . . ?
C1 C6 C7 120.6(4) . . ?
N2 C6 C1 115.5(4) . . ?
N2 C6 C7 123.9(4) . . ?
N8 N7 Zn1 125.2(3) . . ?
C27 N7 Zn1 108.1(3) . . ?
C27 N7 N8 118.7(4) . . ?
C6 C7 H7A 109.5 . . ?
C6 C7 H7B 109.5 . . ?
C6 C7 H7C 109.5 . . ?
H7A C7 H7B 109.5 . . ?
H7A C7 H7C 109.5 . . ?
H7B C7 H7C 109.5 . . ?
N7 N8 H8 119.9 . . ?
N7 N8 C29 120.3(4) . . ?
C29 N8 H8 119.9 . . ?
N3 C8 C9 117.7(4) . . ?
C13 C8 N3 122.1(4) . . ?
C13 C8 C9 120.1(4) . . ?
N10 N9 Zn1 129.2(3) . . ?
C35 N9 Zn1 108.8(3) . . ?
C35 N9 N10 117.2(4) . . ?
C8 C9 H9 120.6 . . ?
C10 C9 C8 118.8(5) . . ?
C10 C9 H9 120.6 . . ?
N9 N10 H10 119.4 . . ?
N9 N10 C37 121.2(4) . . ?
C37 N10 H10 119.4 . . ?
C9 C10 H10A 119.2 . . ?
C9 C10 C11 121.7(5) . . ?
C11 C10 H10A 119.2 . . ?
C10 C11 H11 120.7 . . ?
C12 C11 C10 118.6(5) . . ?
C12 C11 H11 120.7 . . ?
C11 C12 H12 119.8 . . ?
C11 C12 C13 120.5(5) . . ?
C13 C12 H12 119.8 . . ?
C8 C13 C12 120.1(4) . . ?
C8 C13 H13 120.0 . . ?
C12 C13 H13 120.0 . . ?
N4 C14 C5 115.5(4) . . ?
N4 C14 C15 123.6(4) . . ?
C5 C14 C15 121.0(4) . . ?
C14 C15 H15A 109.5 . . ?
C14 C15 H15B 109.5 . . ?
C14 C15 H15C 109.5 . . ?
H15A C15 H15B 109.5 . . ?
H15A C15 H15C 109.5 . . ?
H15B C15 H15C 109.5 . . ?
N5 C16 C17 121.3(4) . . ?
C21 C16 N5 119.2(4) . . ?
C21 C16 C17 119.5(5) . . ?
C16 C17 H17 119.9 . . ?
C18 C17 C16 120.2(5) . . ?
C18 C17 H17 119.9 . . ?
C17 C18 H18 120.0 . . ?
C17 C18 C19 120.1(5) . . ?
C19 C18 H18 120.0 . . ?
C18 C19 H19 120.0 . . ?
C20 C19 C18 120.0(5) . . ?
C20 C19 H19 120.0 . . ?
C19 C20 H20 119.7 . . ?
C19 C20 C21 120.6(5) . . ?
C21 C20 H20 119.7 . . ?
C16 C21 C20 119.6(5) . . ?
C16 C21 H21 120.2 . . ?
C20 C21 H21 120.2 . . ?
N6 C22 C23 120.5(4) . . ?
N6 C22 C27 116.1(4) . . ?
C23 C22 C27 123.3(4) . . ?
C22 C23 H23 120.7 . . ?
C24 C23 C22 118.6(4) . . ?
C24 C23 H23 120.7 . . ?
C23 C24 H24 119.8 . . ?
C25 C24 C23 120.4(5) . . ?
C25 C24 H24 119.8 . . ?
C24 C25 H25 120.7 . . ?
C24 C25 C26 118.6(5) . . ?
C26 C25 H25 120.7 . . ?
N6 C26 C25 120.6(4) . . ?
N6 C26 C35 116.1(4) . . ?
C25 C26 C35 123.2(4) . . ?
N7 C27 C22 115.7(4) . . ?
N7 C27 C28 123.7(4) . . ?
C22 C27 C28 120.6(4) . . ?
C27 C28 H28A 109.5 . . ?
C27 C28 H28B 109.5 . . ?
C27 C28 H28C 109.5 . . ?
H28A C28 H28B 109.5 . . ?
H28A C28 H28C 109.5 . . ?
H28B C28 H28C 109.5 . . ?
N8 C29 C30 118.3(4) . . ?
N8 C29 C34 121.9(4) . . ?
C30 C29 C34 119.8(5) . . ?
C29 C30 H30 120.3 . . ?
C31 C30 C29 119.4(5) . . ?
C31 C30 H30 120.3 . . ?
C30 C31 H31 119.5 . . ?
C30 C31 C32 121.0(5) . . ?
C32 C31 H31 119.5 . . ?
C31 C32 H32 120.1 . . ?
C33 C32 C31 119.9(5) . . ?
C33 C32 H32 120.1 . . ?
C32 C33 H33 119.9 . . ?
C32 C33 C34 120.2(5) . . ?
C34 C33 H33 119.9 . . ?
C29 C34 H34 120.2 . . ?
C33 C34 C29 119.6(5) . . ?
C33 C34 H34 120.2 . . ?
N9 C35 C26 116.3(4) . . ?
N9 C35 C36 123.0(4) . . ?
C26 C35 C36 120.8(4) . . ?
C35 C36 H36A 109.5 . . ?
C35 C36 H36B 109.5 . . ?
C35 C36 H36C 109.5 . . ?
H36A C36 H36B 109.5 . . ?
H36A C36 H36C 109.5 . . ?
H36B C36 H36C 109.5 . . ?
C38 C37 N10 118.4(4) . . ?
C38 C37 C42 120.3(4) . . ?
C42 C37 N10 121.3(4) . . ?
C37 C38 H38 120.4 . . ?
C39 C38 C37 119.1(5) . . ?
C39 C38 H38 120.4 . . ?
C38 C39 H39 119.5 . . ?
C40 C39 C38 121.0(5) . . ?
C40 C39 H39 119.5 . . ?
C39 C40 H40 120.3 . . ?
C41 C40 C39 119.3(5) . . ?
C41 C40 H40 120.3 . . ?
C40 C41 H41 119.6 . . ?
C40 C41 C42 120.9(5) . . ?
C42 C41 H41 119.6 . . ?
C37 C42 H42 120.4 . . ?
C41 C42 C37 119.2(5) . . ?
C41 C42 H42 120.4 . . ?
N21 Zn3 N22 76.54(16) . . ?
N21 Zn3 N24 74.83(16) . . ?
N21 Zn3 N27 108.43(16) . . ?
N21 Zn3 N29 100.53(16) . . ?
N22 Zn3 N24 151.26(15) . . ?
N22 Zn3 N27 79.72(15) . . ?
N22 Zn3 N29 108.03(14) . . ?
N26 Zn3 N21 174.3(2) . . ?
N26 Zn3 N22 108.06(16) . . ?
N26 Zn3 N24 100.68(16) . . ?
N26 Zn3 N27 76.10(17) . . ?
N26 Zn3 N29 74.98(17) . . ?
N27 Zn3 N24 107.11(13) . . ?
N27 Zn3 N29 151.04(15) . . ?
N29 Zn3 N24 79.79(15) . . ?
C85 N21 Zn3 118.4(4) . . ?
C89 N21 Zn3 119.6(3) . . ?
C89 N21 C85 121.9(4) . . ?
N23 N22 Zn3 127.0(3) . . ?
C90 N22 Zn3 111.9(3) . . ?
C90 N22 N23 118.1(4) . . ?
N22 N23 H23A 119.9 . . ?
N22 N23 C92 120.1(4) . . ?
C92 N23 H23A 119.9 . . ?
N25 N24 Zn3 126.0(3) . . ?
C98 N24 Zn3 109.9(3) . . ?
C98 N24 N25 118.0(4) . . ?
N24 N25 H25A 119.9 . . ?
N24 N25 C100 120.3(4) . . ?
C100 N25 H25A 119.9 . . ?
C106 N26 Zn3 118.8(4) . . ?
C110 N26 Zn3 119.3(4) . . ?
C110 N26 C106 121.9(4) . . ?
N28 N27 Zn3 126.3(3) . . ?
C111 N27 Zn3 111.8(3) . . ?
C111 N27 N28 117.9(4) . . ?
N27 N28 H28 119.7 . . ?
N27 N28 C113 120.6(4) . . ?
C113 N28 H28 119.7 . . ?
N30 N29 Zn3 125.8(3) . . ?
C120 N29 Zn3 110.8(3) . . ?
C120 N29 N30 117.5(5) . . ?
N29 N30 H30A 120.0 . . ?
N29 N30 C121 120.1(4) . . ?
C121 N30 H30A 120.0 . . ?
N21 C85 C86 119.7(6) . . ?
N21 C85 C90 115.9(4) . . ?
C86 C85 C90 124.4(5) . . ?
C85 C86 H86 120.8 . . ?
C87 C86 C85 118.4(6) . . ?
C87 C86 H86 120.8 . . ?
C86 C87 H87 119.6 . . ?
C88 C87 C86 120.9(5) . . ?
C88 C87 H87 119.6 . . ?
C87 C88 H88 120.5 . . ?
C87 C88 C89 118.9(6) . . ?
C89 C88 H88 120.5 . . ?
N21 C89 C88 120.2(5) . . ?
N21 C89 C98 117.1(4) . . ?
C88 C89 C98 122.6(5) . . ?
N22 C90 C85 115.8(5) . . ?
N22 C90 C91 123.3(5) . . ?
C85 C90 C91 120.9(5) . . ?
C90 C91 H91A 109.5 . . ?
C90 C91 H91B 109.5 . . ?
C90 C91 H91C 109.5 . . ?
H91A C91 H91B 109.5 . . ?
H91A C91 H91C 109.5 . . ?
H91B C91 H91C 109.5 . . ?
C93 C92 N23 118.1(5) . . ?
C97 C92 N23 121.8(5) . . ?
C97 C92 C93 120.0(5) . . ?
C92 C93 H93 120.2 . . ?
C94 C93 C92 119.7(5) . . ?
C94 C93 H93 120.2 . . ?
C93 C94 H94 119.7 . . ?
C93 C94 C95 120.7(5) . . ?
C95 C94 H94 119.7 . . ?
C94 C95 H95 120.5 . . ?
C96 C95 C94 118.9(5) . . ?
C96 C95 H95 120.5 . . ?
C95 C96 H96 119.5 . . ?
C95 C96 C97 121.1(5) . . ?
C97 C96 H96 119.5 . . ?
C92 C97 C96 119.6(5) . . ?
C92 C97 H97 120.2 . . ?
C96 C97 H97 120.2 . . ?
N24 C98 C89 114.8(5) . . ?
N24 C98 C99 122.5(5) . . ?
C89 C98 C99 122.7(5) . . ?
C98 C99 H99A 109.5 . . ?
C98 C99 H99B 109.5 . . ?
C98 C99 H99C 109.5 . . ?
H99A C99 H99B 109.5 . . ?
H99A C99 H99C 109.5 . . ?
H99B C99 H99C 109.5 . . ?
C101 C100 N25 121.8(5) . . ?
C105 C100 N25 118.0(5) . . ?
C105 C100 C101 120.2(5) . . ?
C100 C101 H101 120.4 . . ?
C102 C101 C100 119.1(5) . . ?
C102 C101 H101 120.4 . . ?
C101 C102 H102 119.7 . . ?
C101 C102 C103 120.6(5) . . ?
C103 C102 H102 119.7 . . ?
C102 C103 H103 120.2 . . ?
C102 C103 C104 119.6(5) . . ?
C104 C103 H103 120.2 . . ?
C103 C104 H104 119.9 . . ?
C105 C104 C103 120.2(5) . . ?
C105 C104 H104 119.9 . . ?
C100 C105 H105 119.9 . . ?
C104 C105 C100 120.2(5) . . ?
C104 C105 H105 119.9 . . ?
N26 C106 C107 119.7(6) . . ?
N26 C106 C111 115.9(4) . . ?
C107 C106 C111 124.4(5) . . ?
C106 C107 H107 120.3 . . ?
C106 C107 C108 119.4(6) . . ?
C108 C107 H107 120.3 . . ?
C107 C108 H108 119.9 . . ?
C109 C108 C107 120.3(5) . . ?
C109 C108 H108 119.9 . . ?
C108 C109 H109 120.9 . . ?
C108 C109 C110 118.2(6) . . ?
C110 C109 H109 120.9 . . ?
N26 C110 C109 120.5(6) . . ?
N26 C110 C120 117.0(4) . . ?
C109 C110 C120 122.4(5) . . ?
N27 C111 C106 115.3(5) . . ?
N27 C111 C112 122.9(5) . . ?
C106 C111 C112 121.7(5) . . ?
C111 C112 H11A 109.5 . . ?
C111 C112 H11B 109.5 . . ?
C111 C112 H11C 109.5 . . ?
H11A C112 H11B 109.5 . . ?
H11A C112 H11C 109.5 . . ?
H11B C112 H11C 109.5 . . ?
N28 C113 C114 118.7(4) . . ?
C118 C113 N28 122.2(5) . . ?
C118 C113 C114 118.9(5) . . ?
C113 C114 H114 120.0 . . ?
C115 C114 C113 120.1(5) . . ?
C115 C114 H114 120.0 . . ?
C114 C115 H115 119.7 . . ?
C114 C115 C116 120.6(5) . . ?
C116 C115 H115 119.7 . . ?
C115 C116 H116 120.2 . . ?
C115 C116 C117 119.6(5) . . ?
C117 C116 H116 120.2 . . ?
C116 C117 H117 119.9 . . ?
C118 C117 C116 120.2(5) . . ?
C118 C117 H117 119.9 . . ?
C113 C118 H118 119.7 . . ?
C117 C118 C113 120.6(5) . . ?
C117 C118 H118 119.7 . . ?
H11D C119 H11E 109.5 . . ?
H11D C119 H11F 109.5 . . ?
H11E C119 H11F 109.5 . . ?
C120 C119 H11D 109.5 . . ?
C120 C119 H11E 109.5 . . ?
C120 C119 H11F 109.5 . . ?
N29 C120 C110 114.4(5) . . ?
N29 C120 C119 122.7(5) . . ?
C110 C120 C119 122.8(5) . . ?
C122 C121 N30 122.1(5) . . ?
C122 C121 C126 120.9(5) . . ?
C126 C121 N30 116.9(5) . . ?
C121 C122 H122 120.3 . . ?
C121 C122 C123 119.4(5) . . ?
C123 C122 H122 120.3 . . ?
C122 C123 H123 120.0 . . ?
C124 C123 C122 120.0(5) . . ?
C124 C123 H123 120.0 . . ?
C123 C124 H124 119.9 . . ?
C123 C124 C125 120.2(5) . . ?
C125 C124 H124 119.9 . . ?
C124 C125 H125 119.5 . . ?
C124 C125 C126 121.1(5) . . ?
C126 C125 H125 119.5 . . ?
C121 C126 H126 120.8 . . ?
C125 C126 C121 118.3(5) . . ?
C125 C126 H126 120.8 . . ?
N11 Zn2 N12 75.98(15) . . ?
N11 Zn2 N14 75.37(16) . . ?
N11 Zn2 N16 178.12(17) . . ?
N11 Zn2 N17 103.61(14) . . ?
N11 Zn2 N19 105.24(15) . . ?
N12 Zn2 N14 151.34(14) . . ?
N12 Zn2 N17 78.28(13) . . ?
N16 Zn2 N12 102.85(15) . . ?
N16 Zn2 N14 105.77(15) . . ?
N16 Zn2 N17 74.65(14) . . ?
N16 Zn2 N19 76.52(15) . . ?
N17 Zn2 N14 107.88(12) . . ?
N19 Zn2 N12 110.43(13) . . ?
N19 Zn2 N14 78.07(13) . . ?
N19 Zn2 N17 151.10(14) . . ?
C43 N11 Zn2 118.8(3) . . ?
C43 N11 C47 122.0(4) . . ?
C47 N11 Zn2 119.2(3) . . ?
N13 N12 Zn2 127.3(3) . . ?
C48 N12 Zn2 109.7(3) . . ?
C48 N12 N13 117.9(4) . . ?
N12 N13 H13A 119.7 . . ?
N12 N13 C50 120.6(4) . . ?
C50 N13 H13A 119.7 . . ?
N15 N14 Zn2 128.4(3) . . ?
C56 N14 Zn2 107.9(3) . . ?
C56 N14 N15 117.8(4) . . ?
N14 N15 H15 119.5 . . ?
N14 N15 C58 121.0(4) . . ?
C58 N15 H15 119.5 . . ?
C64 N16 Zn2 119.9(3) . . ?
C68 N16 Zn2 118.3(3) . . ?
C68 N16 C64 121.8(4) . . ?
N18 N17 Zn2 128.3(3) . . ?
C69 N17 Zn2 108.2(3) . . ?
C69 N17 N18 117.2(4) . . ?
N17 N18 H18A 119.6 . . ?
N17 N18 C71 120.8(4) . . ?
C71 N18 H18A 119.6 . . ?
N20 N19 Zn2 126.2(3) . . ?
C77 N19 Zn2 108.9(3) . . ?
C77 N19 N20 118.5(4) . . ?
N19 N20 H20A 119.6 . . ?
N19 N20 C79 120.8(4) . . ?
C79 N20 H20A 119.6 . . ?
N11 C43 C44 120.8(5) . . ?
N11 C43 C48 116.7(4) . . ?
C44 C43 C48 122.5(5) . . ?
C43 C44 H44 121.2 . . ?
C43 C44 C45 117.7(5) . . ?
C45 C44 H44 121.2 . . ?
C44 C45 H45 119.5 . . ?
C46 C45 C44 121.1(5) . . ?
C46 C45 H45 119.5 . . ?
C45 C46 H46 120.7 . . ?
C45 C46 C47 118.7(5) . . ?
C47 C46 H46 120.7 . . ?
N11 C47 C46 119.8(5) . . ?
N11 C47 C56 117.4(4) . . ?
C46 C47 C56 122.8(4) . . ?
N12 C48 C43 115.5(4) . . ?
N12 C48 C49 122.8(5) . . ?
C43 C48 C49 121.7(4) . . ?
C48 C49 H49A 109.5 . . ?
C48 C49 H49B 109.5 . . ?
C48 C49 H49C 109.5 . . ?
H49A C49 H49B 109.5 . . ?
H49A C49 H49C 109.5 . . ?
H49B C49 H49C 109.5 . . ?
N13 C50 C55 121.4(4) . . ?
C51 C50 N13 119.7(5) . . ?
C51 C50 C55 118.9(5) . . ?
C50 C51 H51 119.6 . . ?
C50 C51 C52 120.8(5) . . ?
C52 C51 H51 119.6 . . ?
C51 C52 H52 120.0 . . ?
C51 C52 C53 120.1(5) . . ?
C53 C52 H52 120.0 . . ?
C52 C53 H53 120.2 . . ?
C54 C53 C52 119.6(5) . . ?
C54 C53 H53 120.2 . . ?
C53 C54 H54 119.6 . . ?
C53 C54 C55 120.8(5) . . ?
C55 C54 H54 119.6 . . ?
C50 C55 H55 120.1 . . ?
C54 C55 C50 119.8(5) . . ?
C54 C55 H55 120.1 . . ?
N14 C56 C47 115.8(4) . . ?
N14 C56 C57 122.9(5) . . ?
C47 C56 C57 121.3(5) . . ?
C56 C57 H57A 109.5 . . ?
C56 C57 H57B 109.5 . . ?
C56 C57 H57C 109.5 . . ?
H57A C57 H57B 109.5 . . ?
H57A C57 H57C 109.5 . . ?
H57B C57 H57C 109.5 . . ?
N15 C58 C59 122.1(5) . . ?
N15 C58 C63 119.1(5) . . ?
C59 C58 C63 118.7(5) . . ?
C58 C59 H59 120.0 . . ?
C60 C59 C58 120.0(5) . . ?
C60 C59 H59 120.0 . . ?
C59 C60 H60 119.7 . . ?
C61 C60 C59 120.6(5) . . ?
C61 C60 H60 119.7 . . ?
C60 C61 H61 120.2 . . ?
C62 C61 C60 119.5(5) . . ?
C62 C61 H61 120.2 . . ?
C61 C62 H62 119.2 . . ?
C61 C62 C63 121.6(5) . . ?
C63 C62 H62 119.2 . . ?
C58 C63 H63 120.4 . . ?
C62 C63 C58 119.2(5) . . ?
C62 C63 H63 120.4 . . ?
N16 C64 C65 119.8(4) . . ?
N16 C64 C69 116.8(4) . . ?
C65 C64 C69 123.4(4) . . ?
C64 C65 H65 120.4 . . ?
C64 C65 C66 119.3(5) . . ?
C66 C65 H65 120.4 . . ?
C65 C66 H66 120.3 . . ?
C67 C66 C65 119.4(5) . . ?
C67 C66 H66 120.3 . . ?
C66 C67 H67 120.2 . . ?
C68 C67 C66 119.7(5) . . ?
C68 C67 H67 120.2 . . ?
N16 C68 C67 120.0(4) . . ?
N16 C68 C77 116.2(4) . . ?
C67 C68 C77 123.7(4) . . ?
N17 C69 C64 115.8(4) . . ?
N17 C69 C70 123.3(4) . . ?
C64 C69 C70 121.0(4) . . ?
C69 C70 H70A 109.5 . . ?
C69 C70 H70B 109.5 . . ?
C69 C70 H70C 109.5 . . ?
H70A C70 H70B 109.5 . . ?
H70A C70 H70C 109.5 . . ?
H70B C70 H70C 109.5 . . ?
C72 C71 N18 118.2(4) . . ?
C72 C71 C76 120.4(4) . . ?
C76 C71 N18 121.3(4) . . ?
C71 C72 H72 120.1 . . ?
C73 C72 C71 119.8(5) . . ?
C73 C72 H72 120.1 . . ?
C72 C73 H73 119.6 . . ?
C72 C73 C74 120.8(5) . . ?
C74 C73 H73 119.6 . . ?
C73 C74 H74 120.6 . . ?
C75 C74 C73 118.8(5) . . ?
C75 C74 H74 120.6 . . ?
C74 C75 H75 119.4 . . ?
C76 C75 C74 121.2(5) . . ?
C76 C75 H75 119.4 . . ?
C71 C76 H76 120.5 . . ?
C75 C76 C71 119.0(5) . . ?
C75 C76 H76 120.5 . . ?
N19 C77 C68 115.9(4) . . ?
N19 C77 C78 123.3(4) . . ?
C68 C77 C78 120.8(4) . . ?
C77 C78 H78A 109.5 . . ?
C77 C78 H78B 109.5 . . ?
C77 C78 H78C 109.5 . . ?
H78A C78 H78B 109.5 . . ?
H78A C78 H78C 109.5 . . ?
H78B C78 H78C 109.5 . . ?
N20 C79 C84 118.4(4) . . ?
C80 C79 N20 122.4(4) . . ?
C80 C79 C84 119.2(5) . . ?
C79 C80 H80 120.0 . . ?
C81 C80 C79 120.1(5) . . ?
C81 C80 H80 120.0 . . ?
C80 C81 H81 119.9 . . ?
C82 C81 C80 120.2(5) . . ?
C82 C81 H81 119.9 . . ?
C81 C82 H82 120.1 . . ?
C81 C82 C83 119.8(5) . . ?
C83 C82 H82 120.1 . . ?
C82 C83 H83 119.9 . . ?
C84 C83 C82 120.1(5) . . ?
C84 C83 H83 119.9 . . ?
C79 C84 H84 119.7 . . ?
C83 C84 C79 120.5(5) . . ?
C83 C84 H84 119.7 . . ?
O21 Cl6 O23 94.2(4) . . ?
O21 Cl6 O26 95.2(4) . . ?
O22 Cl6 O21 113.1(3) . . ?
O22 Cl6 O23 96.9(4) . . ?
O22 Cl6 O26 99.3(4) . . ?
O24 Cl6 O21 115.0(5) . . ?
O24 Cl6 O22 126.1(5) . . ?
O25 Cl6 O21 130.2(6) . . ?
O25 Cl6 O22 112.7(5) . . ?
O6 Cl2 O5 108.9(3) . . ?
O6 Cl2 O7 108.8(3) . . ?
O6 Cl2 O8 109.3(3) . . ?
O7 Cl2 O5 109.6(3) . . ?
O8 Cl2 O5 110.3(3) . . ?
O8 Cl2 O7 109.8(3) . . ?
O13 Cl4 O14 110.3(3) . . ?
O13 Cl4 O15 110.1(3) . . ?
O13 Cl4 O16 108.7(3) . . ?
O14 Cl4 O15 109.7(3) . . ?
O14 Cl4 O16 109.1(3) . . ?
O15 Cl4 O16 109.0(2) . . ?
O17 Cl5 O19 108.6(3) . . ?
O18 Cl5 O17 109.5(3) . . ?
O18 Cl5 O19 109.0(3) . . ?
O18 Cl5 O20 109.6(3) . . ?
O20 Cl5 O17 109.7(3) . . ?
O20 Cl5 O19 110.5(3) . . ?
O9 Cl3 O12 108.5(2) . . ?
O10 Cl3 O9 110.5(2) . . ?
O10 Cl3 O11 110.1(3) . . ?
O10 Cl3 O12 109.3(3) . . ?
O11 Cl3 O9 109.5(3) . . ?
O11 Cl3 O12 108.9(3) . . ?
O1 Cl1 O4 109.8(3) . . ?
O2 Cl1 O1 109.1(4) . . ?
O2 Cl1 O3 109.0(3) . . ?
O2 Cl1 O4 111.3(3) . . ?
O3 Cl1 O1 110.0(3) . . ?
O3 Cl1 O4 107.7(3) . . ?
H27A O27 H27B 109.5 . . ?

loop_
_geom_bond_atom_site_label_1
_geom_bond_atom_site_label_2
_geom_bond_distance
_geom_bond_site_symmetry_2
_geom_bond_publ_flag
Zn1 N1 1.987(4) . ?
Zn1 N2 2.336(4) . ?
Zn1 N4 2.323(4) . ?
Zn1 N6 1.995(4) . ?
Zn1 N7 2.326(4) . ?
Zn1 N9 2.330(4) . ?
N1 C1 1.348(6) . ?
N1 C5 1.335(6) . ?
C1 C2 1.389(6) . ?
C1 C6 1.479(6) . ?
N2 N3 1.361(5) . ?
N2 C6 1.294(6) . ?
C2 H2 0.9300 . ?
C2 C3 1.374(7) . ?
N3 H3 0.8600 . ?
N3 C8 1.400(6) . ?
C3 H3A 0.9300 . ?
C3 C4 1.390(7) . ?
N4 N5 1.361(5) . ?
N4 C14 1.294(6) . ?
C4 H4 0.9300 . ?
C4 C5 1.391(6) . ?
N5 H5 0.8600 . ?
N5 C16 1.392(6) . ?
C5 C14 1.488(6) . ?
N6 C22 1.337(6) . ?
N6 C26 1.351(6) . ?
C6 C7 1.497(6) . ?
N7 N8 1.356(6) . ?
N7 C27 1.288(6) . ?
C7 H7A 0.9600 . ?
C7 H7B 0.9600 . ?
C7 H7C 0.9600 . ?
N8 H8 0.8600 . ?
N8 C29 1.395(6) . ?
C8 C9 1.407(7) . ?
C8 C13 1.383(7) . ?
N9 N10 1.352(5) . ?
N9 C35 1.306(6) . ?
C9 H9 0.9300 . ?
C9 C10 1.380(8) . ?
N10 H10 0.8600 . ?
N10 C37 1.400(6) . ?
C10 H10A 0.9300 . ?
C10 C11 1.399(9) . ?
C11 H11 0.9300 . ?
C11 C12 1.388(7) . ?
C12 H12 0.9300 . ?
C12 C13 1.393(7) . ?
C13 H13 0.9300 . ?
C14 C15 1.497(6) . ?
C15 H15A 0.9600 . ?
C15 H15B 0.9600 . ?
C15 H15C 0.9600 . ?
C16 C17 1.399(7) . ?
C16 C21 1.390(7) . ?
C17 H17 0.9300 . ?
C17 C18 1.382(7) . ?
C18 H18 0.9300 . ?
C18 C19 1.386(8) . ?
C19 H19 0.9300 . ?
C19 C20 1.378(9) . ?
C20 H20 0.9300 . ?
C20 C21 1.392(8) . ?
C21 H21 0.9300 . ?
C22 C23 1.396(7) . ?
C22 C27 1.472(6) . ?
C23 H23 0.9300 . ?
C23 C24 1.386(7) . ?
C24 H24 0.9300 . ?
C24 C25 1.385(7) . ?
C25 H25 0.9300 . ?
C25 C26 1.386(7) . ?
C26 C35 1.481(6) . ?
C27 C28 1.509(6) . ?
C28 H28A 0.9600 . ?
C28 H28B 0.9600 . ?
C28 H28C 0.9600 . ?
C29 C30 1.397(7) . ?
C29 C34 1.401(7) . ?
C30 H30 0.9300 . ?
C30 C31 1.369(8) . ?
C31 H31 0.9300 . ?
C31 C32 1.397(9) . ?
C32 H32 0.9300 . ?
C32 C33 1.370(8) . ?
C33 H33 0.9300 . ?
C33 C34 1.393(7) . ?
C34 H34 0.9300 . ?
C35 C36 1.500(6) . ?
C36 H36A 0.9600 . ?
C36 H36B 0.9600 . ?
C36 H36C 0.9600 . ?
C37 C38 1.394(7) . ?
C37 C42 1.395(7) . ?
C38 H38 0.9300 . ?
C38 C39 1.391(8) . ?
C39 H39 0.9300 . ?
C39 C40 1.388(8) . ?
C40 H40 0.9300 . ?
C40 C41 1.379(8) . ?
C41 H41 0.9300 . ?
C41 C42 1.394(7) . ?
C42 H42 0.9300 . ?
Zn3 N21 2.009(4) . ?
Zn3 N22 2.246(4) . ?
Zn3 N24 2.324(4) . ?
Zn3 N26 2.004(4) . ?
Zn3 N27 2.251(4) . ?
Zn3 N29 2.304(4) . ?
N21 C85 1.352(7) . ?
N21 C89 1.337(7) . ?
N22 N23 1.345(6) . ?
N22 C90 1.307(7) . ?
N23 H23A 0.8600 . ?
N23 C92 1.411(7) . ?
N24 N25 1.355(6) . ?
N24 C98 1.306(7) . ?
N25 H25A 0.8600 . ?
N25 C100 1.408(6) . ?
N26 C106 1.348(7) . ?
N26 C110 1.344(7) . ?
N27 N28 1.355(6) . ?
N27 C111 1.303(7) . ?
N28 H28 0.8600 . ?
N28 C113 1.396(7) . ?
N29 N30 1.362(6) . ?
N29 C120 1.302(6) . ?
N30 H30A 0.8600 . ?
N30 C121 1.411(6) . ?
C85 C86 1.398(7) . ?
C85 C90 1.479(8) . ?
C86 H86 0.9300 . ?
C86 C87 1.392(9) . ?
C87 H87 0.9300 . ?
C87 C88 1.361(9) . ?
C88 H88 0.9300 . ?
C88 C89 1.399(7) . ?
C89 C98 1.464(8) . ?
C90 C91 1.492(8) . ?
C91 H91A 0.9600 . ?
C91 H91B 0.9600 . ?
C91 H91C 0.9600 . ?
C92 C93 1.394(8) . ?
C92 C97 1.387(7) . ?
C93 H93 0.9300 . ?
C93 C94 1.389(8) . ?
C94 H94 0.9300 . ?
C94 C95 1.392(8) . ?
C95 H95 0.9300 . ?
C95 C96 1.386(8) . ?
C96 H96 0.9300 . ?
C96 C97 1.388(7) . ?
C97 H97 0.9300 . ?
C98 C99 1.503(8) . ?
C99 H99A 0.9600 . ?
C99 H99B 0.9600 . ?
C99 H99C 0.9600 . ?
C100 C101 1.398(7) . ?
C100 C105 1.385(7) . ?
C101 H101 0.9300 . ?
C101 C102 1.385(7) . ?
C102 H102 0.9300 . ?
C102 C103 1.388(8) . ?
C103 H103 0.9300 . ?
C103 C104 1.392(8) . ?
C104 H104 0.9300 . ?
C104 C105 1.375(8) . ?
C105 H105 0.9300 . ?
C106 C107 1.390(7) . ?
C106 C111 1.477(8) . ?
C107 H107 0.9300 . ?
C107 C108 1.398(10) . ?
C108 H108 0.9300 . ?
C108 C109 1.377(10) . ?
C109 H109 0.9300 . ?
C109 C110 1.410(7) . ?
C110 C120 1.466(8) . ?
C111 C112 1.485(8) . ?
C112 H11A 0.9600 . ?
C112 H11B 0.9600 . ?
C112 H11C 0.9600 . ?
C113 C114 1.407(7) . ?
C113 C118 1.394(7) . ?
C114 H114 0.9300 . ?
C114 C115 1.384(8) . ?
C115 H115 0.9300 . ?
C115 C116 1.389(8) . ?
C116 H116 0.9300 . ?
C116 C117 1.392(7) . ?
C117 H117 0.9300 . ?
C117 C118 1.386(7) . ?
C118 H118 0.9300 . ?
C119 H11D 0.9600 . ?
C119 H11E 0.9600 . ?
C119 H11F 0.9600 . ?
C119 C120 1.496(8) . ?
C121 C122 1.387(7) . ?
C121 C126 1.397(8) . ?
C122 H122 0.9300 . ?
C122 C123 1.395(7) . ?
C123 H123 0.9300 . ?
C123 C124 1.376(8) . ?
C124 H124 0.9300 . ?
C124 C125 1.383(8) . ?
C125 H125 0.9300 . ?
C125 C126 1.387(8) . ?
C126 H126 0.9300 . ?
Zn2 N11 1.993(4) . ?
Zn2 N12 2.287(4) . ?
Zn2 N14 2.368(4) . ?
Zn2 N16 1.995(4) . ?
Zn2 N17 2.366(4) . ?
Zn2 N19 2.284(4) . ?
N11 C43 1.338(6) . ?
N11 C47 1.359(6) . ?
N12 N13 1.360(6) . ?
N12 C48 1.309(6) . ?
N13 H13A 0.8600 . ?
N13 C50 1.387(6) . ?
N14 N15 1.358(6) . ?
N14 C56 1.309(6) . ?
N15 H15 0.8600 . ?
N15 C58 1.391(7) . ?
N16 C64 1.349(6) . ?
N16 C68 1.343(6) . ?
N17 N18 1.353(5) . ?
N17 C69 1.302(6) . ?
N18 H18A 0.8600 . ?
N18 C71 1.401(6) . ?
N19 N20 1.353(6) . ?
N19 C77 1.299(6) . ?
N20 H20A 0.8600 . ?
N20 C79 1.395(6) . ?
C43 C44 1.386(7) . ?
C43 C48 1.469(7) . ?
C44 H44 0.9300 . ?
C44 C45 1.408(9) . ?
C45 H45 0.9300 . ?
C45 C46 1.372(9) . ?
C46 H46 0.9300 . ?
C46 C47 1.393(7) . ?
C47 C56 1.466(7) . ?
C48 C49 1.501(7) . ?
C49 H49A 0.9600 . ?
C49 H49B 0.9600 . ?
C49 H49C 0.9600 . ?
C50 C51 1.386(7) . ?
C50 C55 1.407(7) . ?
C51 H51 0.9300 . ?
C51 C52 1.388(8) . ?
C52 H52 0.9300 . ?
C52 C53 1.390(8) . ?
C53 H53 0.9300 . ?
C53 C54 1.379(8) . ?
C54 H54 0.9300 . ?
C54 C55 1.389(7) . ?
C55 H55 0.9300 . ?
C56 C57 1.499(7) . ?
C57 H57A 0.9600 . ?
C57 H57B 0.9600 . ?
C57 H57C 0.9600 . ?
C58 C59 1.392(7) . ?
C58 C63 1.411(7) . ?
C59 H59 0.9300 . ?
C59 C60 1.391(7) . ?
C60 H60 0.9300 . ?
C60 C61 1.372(7) . ?
C61 H61 0.9300 . ?
C61 C62 1.369(9) . ?
C62 H62 0.9300 . ?
C62 C63 1.382(9) . ?
C63 H63 0.9300 . ?
C64 C65 1.388(6) . ?
C64 C69 1.472(6) . ?
C65 H65 0.9300 . ?
C65 C66 1.389(8) . ?
C66 H66 0.9300 . ?
C66 C67 1.382(8) . ?
C67 H67 0.9300 . ?
C67 C68 1.382(7) . ?
C68 C77 1.475(6) . ?
C69 C70 1.497(6) . ?
C70 H70A 0.9600 . ?
C70 H70B 0.9600 . ?
C70 H70C 0.9600 . ?
C71 C72 1.395(7) . ?
C71 C76 1.396(7) . ?
C72 H72 0.9300 . ?
C72 C73 1.380(7) . ?
C73 H73 0.9300 . ?
C73 C74 1.400(8) . ?
C74 H74 0.9300 . ?
C74 C75 1.392(8) . ?
C75 H75 0.9300 . ?
C75 C76 1.390(7) . ?
C76 H76 0.9300 . ?
C77 C78 1.500(6) . ?
C78 H78A 0.9600 . ?
C78 H78B 0.9600 . ?
C78 H78C 0.9600 . ?
C79 C80 1.388(7) . ?
C79 C84 1.401(7) . ?
C80 H80 0.9300 . ?
C80 C81 1.387(7) . ?
C81 H81 0.9300 . ?
C81 C82 1.380(9) . ?
C82 H82 0.9300 . ?
C82 C83 1.396(9) . ?
C83 H83 0.9300 . ?
C83 C84 1.365(8) . ?
C84 H84 0.9300 . ?
Cl6 O21 1.411(5) . ?
Cl6 O22 1.398(4) . ?
Cl6 O23 1.513(5) . ?
Cl6 O24 1.390(5) . ?
Cl6 O25 1.393(5) . ?
Cl6 O26 1.515(5) . ?
Cl2 O5 1.441(4) . ?
Cl2 O6 1.429(5) . ?
Cl2 O7 1.439(4) . ?
Cl2 O8 1.430(5) . ?
Cl4 O13 1.417(4) . ?
Cl4 O14 1.432(4) . ?
Cl4 O15 1.439(4) . ?
Cl4 O16 1.450(4) . ?
Cl5 O17 1.434(4) . ?
Cl5 O18 1.430(4) . ?
Cl5 O19 1.448(4) . ?
Cl5 O20 1.432(4) . ?
Cl3 O9 1.441(4) . ?
Cl3 O10 1.423(4) . ?
Cl3 O11 1.431(4) . ?
Cl3 O12 1.454(4) . ?
Cl1 O1 1.436(5) . ?
Cl1 O2 1.410(5) . ?
Cl1 O3 1.413(4) . ?
Cl1 O4 1.461(5) . ?
O27 H27A 0.8498 . ?
O27 H27B 0.8496 . ?

loop_
_geom_torsion_atom_site_label_1
_geom_torsion_atom_site_label_2
_geom_torsion_atom_site_label_3
_geom_torsion_atom_site_label_4
_geom_torsion
_geom_torsion_site_symmetry_1
_geom_torsion_site_symmetry_2
_geom_torsion_site_symmetry_3
_geom_torsion_site_symmetry_4
_geom_torsion_publ_flag
Zn1 N1 C1 C2 179.5(3) . . . . ?
Zn1 N1 C1 C6 2.8(5) . . . . ?
Zn1 N1 C5 C4 -176.0(3) . . . . ?
Zn1 N1 C5 C14 4.5(5) . . . . ?
Zn1 N2 N3 C8 37.7(6) . . . . ?
Zn1 N2 C6 C1 -20.3(4) . . . . ?
Zn1 N2 C6 C7 159.8(3) . . . . ?
Zn1 N4 N5 C16 47.0(5) . . . . ?
Zn1 N4 C14 C5 -19.6(4) . . . . ?
Zn1 N4 C14 C15 161.1(3) . . . . ?
Zn1 N6 C22 C23 174.0(3) . . . . ?
Zn1 N6 C22 C27 -2.9(5) . . . . ?
Zn1 N6 C26 C25 -172.7(3) . . . . ?
Zn1 N6 C26 C35 7.5(5) . . . . ?
Zn1 N7 N8 C29 49.8(5) . . . . ?
Zn1 N7 C27 C22 -25.5(4) . . . . ?
Zn1 N7 C27 C28 153.8(3) . . . . ?
Zn1 N9 N10 C37 31.8(6) . . . . ?
Zn1 N9 C35 C26 -18.9(4) . . . . ?
Zn1 N9 C35 C36 160.7(3) . . . . ?
N1 C1 C2 C3 -4.2(7) . . . . ?
N1 C1 C6 N2 13.9(6) . . . . ?
N1 C1 C6 C7 -166.3(4) . . . . ?
N1 C5 C14 N4 12.2(6) . . . . ?
N1 C5 C14 C15 -168.4(4) . . . . ?
C1 N1 C5 C4 2.4(6) . . . . ?
C1 N1 C5 C14 -177.0(4) . . . . ?
C1 C2 C3 C4 3.9(8) . . . . ?
N2 N3 C8 C9 -164.7(4) . . . . ?
N2 N3 C8 C13 18.0(6) . . . . ?
C2 C1 C6 N2 -162.7(4) . . . . ?
C2 C1 C6 C7 17.1(6) . . . . ?
C2 C3 C4 C5 -0.5(8) . . . . ?
N3 N2 C6 C1 -178.1(4) . . . . ?
N3 N2 C6 C7 2.0(6) . . . . ?
N3 C8 C9 C10 179.6(4) . . . . ?
N3 C8 C13 C12 -176.9(4) . . . . ?
C3 C4 C5 N1 -2.7(7) . . . . ?
C3 C4 C5 C14 176.8(4) . . . . ?
N4 N5 C16 C17 26.4(6) . . . . ?
N4 N5 C16 C21 -154.2(4) . . . . ?
C4 C5 C14 N4 -167.2(4) . . . . ?
C4 C5 C14 C15 12.1(6) . . . . ?
N5 N4 C14 C5 -175.1(4) . . . . ?
N5 N4 C14 C15 5.6(6) . . . . ?
N5 C16 C17 C18 -179.0(4) . . . . ?
N5 C16 C21 C20 -179.9(4) . . . . ?
C5 N1 C1 C2 1.1(6) . . . . ?
C5 N1 C1 C6 -175.6(4) . . . . ?
N6 C22 C23 C24 -0.6(7) . . . . ?
N6 C22 C27 N7 21.4(6) . . . . ?
N6 C22 C27 C28 -158.0(4) . . . . ?
N6 C26 C35 N9 9.9(5) . . . . ?
N6 C26 C35 C36 -169.7(4) . . . . ?
C6 C1 C2 C3 172.3(4) . . . . ?
C6 N2 N3 C8 -169.5(4) . . . . ?
N7 N8 C29 C30 -159.5(4) . . . . ?
N7 N8 C29 C34 20.8(6) . . . . ?
N8 N7 C27 C22 -176.3(4) . . . . ?
N8 N7 C27 C28 3.1(6) . . . . ?
N8 C29 C30 C31 178.7(5) . . . . ?
N8 C29 C34 C33 -176.9(4) . . . . ?
C8 C9 C10 C11 -1.6(8) . . . . ?
N9 N10 C37 C38 -150.6(4) . . . . ?
N9 N10 C37 C42 30.9(6) . . . . ?
C9 C8 C13 C12 5.8(7) . . . . ?
C9 C10 C11 C12 3.3(8) . . . . ?
N10 N9 C35 C26 -176.7(4) . . . . ?
N10 N9 C35 C36 2.9(6) . . . . ?
N10 C37 C38 C39 179.0(4) . . . . ?
N10 C37 C42 C41 -177.2(4) . . . . ?
C10 C11 C12 C13 -0.5(7) . . . . ?
C11 C12 C13 C8 -4.1(7) . . . . ?
C13 C8 C9 C10 -3.0(7) . . . . ?
C14 N4 N5 C16 -162.5(4) . . . . ?
C16 C17 C18 C19 -2.1(7) . . . . ?
C17 C16 C21 C20 -0.5(7) . . . . ?
C17 C18 C19 C20 1.5(8) . . . . ?
C18 C19 C20 C21 -0.4(8) . . . . ?
C19 C20 C21 C16 -0.1(8) . . . . ?
C21 C16 C17 C18 1.6(7) . . . . ?
C22 N6 C26 C25 2.8(6) . . . . ?
C22 N6 C26 C35 -176.9(4) . . . . ?
C22 C23 C24 C25 1.4(7) . . . . ?
C23 C22 C27 N7 -155.4(4) . . . . ?
C23 C22 C27 C28 25.2(6) . . . . ?
C23 C24 C25 C26 -0.3(8) . . . . ?
C24 C25 C26 N6 -1.9(7) . . . . ?
C24 C25 C26 C35 177.8(4) . . . . ?
C25 C26 C35 N9 -169.8(4) . . . . ?
C25 C26 C35 C36 10.6(6) . . . . ?
C26 N6 C22 C23 -1.6(6) . . . . ?
C26 N6 C22 C27 -178.4(4) . . . . ?
C27 N7 N8 C29 -164.9(4) . . . . ?
C27 C22 C23 C24 176.1(4) . . . . ?
C29 C30 C31 C32 -1.4(8) . . . . ?
C30 C29 C34 C33 3.5(7) . . . . ?
C30 C31 C32 C33 2.6(9) . . . . ?
C31 C32 C33 C34 -0.8(8) . . . . ?
C32 C33 C34 C29 -2.2(7) . . . . ?
C34 C29 C30 C31 -1.7(7) . . . . ?
C35 N9 N10 C37 -175.7(4) . . . . ?
C37 C38 C39 C40 -0.3(8) . . . . ?
C38 C37 C42 C41 4.3(7) . . . . ?
C38 C39 C40 C41 1.2(8) . . . . ?
C39 C40 C41 C42 0.7(7) . . . . ?
C40 C41 C42 C37 -3.4(7) . . . . ?
C42 C37 C38 C39 -2.5(7) . . . . ?
Zn3 N21 C85 C86 174.6(4) . . . . ?
Zn3 N21 C85 C90 -5.7(5) . . . . ?
Zn3 N21 C89 C88 -175.2(3) . . . . ?
Zn3 N21 C89 C98 1.7(6) . . . . ?
Zn3 N22 N23 C92 -36.1(6) . . . . ?
Zn3 N22 C90 C85 11.1(5) . . . . ?
Zn3 N22 C90 C91 -168.7(4) . . . . ?
Zn3 N24 N25 C100 -52.0(5) . . . . ?
Zn3 N24 C98 C89 21.0(5) . . . . ?
Zn3 N24 C98 C99 -157.7(4) . . . . ?
Zn3 N26 C106 C107 177.2(3) . . . . ?
Zn3 N26 C106 C111 -3.4(5) . . . . ?
Zn3 N26 C110 C109 -178.0(4) . . . . ?
Zn3 N26 C110 C120 -0.4(5) . . . . ?
Zn3 N27 N28 C113 -38.4(6) . . . . ?
Zn3 N27 C111 C106 15.0(5) . . . . ?
Zn3 N27 C111 C112 -165.4(4) . . . . ?
Zn3 N29 N30 C121 -53.2(5) . . . . ?
Zn3 N29 C120 C110 20.1(5) . . . . ?
Zn3 N29 C120 C119 -159.4(4) . . . . ?
N21 C85 C86 C87 0.2(7) . . . . ?
N21 C85 C90 N22 -4.5(6) . . . . ?
N21 C85 C90 C91 175.3(5) . . . . ?
N21 C89 C98 N24 -16.8(6) . . . . ?
N21 C89 C98 C99 161.9(5) . . . . ?
N22 N23 C92 C93 147.4(4) . . . . ?
N22 N23 C92 C97 -37.3(7) . . . . ?
N23 N22 C90 C85 172.9(4) . . . . ?
N23 N22 C90 C91 -6.9(7) . . . . ?
N23 C92 C93 C94 175.3(4) . . . . ?
N23 C92 C97 C96 -176.4(4) . . . . ?
N24 N25 C100 C101 -14.9(6) . . . . ?
N24 N25 C100 C105 167.7(4) . . . . ?
N25 N24 C98 C89 175.4(4) . . . . ?
N25 N24 C98 C99 -3.4(7) . . . . ?
N25 C100 C101 C102 -179.4(4) . . . . ?
N25 C100 C105 C104 178.9(4) . . . . ?
N26 C106 C107 C108 0.2(7) . . . . ?
N26 C106 C111 N27 -8.8(6) . . . . ?
N26 C106 C111 C112 171.5(4) . . . . ?
N26 C110 C120 N29 -14.7(6) . . . . ?
N26 C110 C120 C119 164.8(5) . . . . ?
N27 N28 C113 C114 150.2(4) . . . . ?
N27 N28 C113 C118 -34.8(6) . . . . ?
N28 N27 C111 C106 174.1(4) . . . . ?
N28 N27 C111 C112 -6.2(6) . . . . ?
N28 C113 C114 C115 175.2(4) . . . . ?
N28 C113 C118 C117 -176.6(4) . . . . ?
N29 N30 C121 C122 -13.7(7) . . . . ?
N29 N30 C121 C126 169.0(4) . . . . ?
N30 N29 C120 C110 174.9(4) . . . . ?
N30 N29 C120 C119 -4.6(7) . . . . ?
N30 C121 C122 C123 -178.9(4) . . . . ?
N30 C121 C126 C125 177.5(5) . . . . ?
C85 N21 C89 C88 0.6(7) . . . . ?
C85 N21 C89 C98 177.5(4) . . . . ?
C85 C86 C87 C88 1.4(8) . . . . ?
C86 C85 C90 N22 175.1(5) . . . . ?
C86 C85 C90 C91 -5.1(8) . . . . ?
C86 C87 C88 C89 -2.0(8) . . . . ?
C87 C88 C89 N21 1.0(7) . . . . ?
C87 C88 C89 C98 -175.7(5) . . . . ?
C88 C89 C98 N24 160.0(5) . . . . ?
C88 C89 C98 C99 -21.4(7) . . . . ?
C89 N21 C85 C86 -1.2(7) . . . . ?
C89 N21 C85 C90 178.4(4) . . . . ?
C90 N22 N23 C92 165.1(4) . . . . ?
C90 C85 C86 C87 -179.4(5) . . . . ?
C92 C93 C94 C95 1.3(7) . . . . ?
C93 C92 C97 C96 -1.1(7) . . . . ?
C93 C94 C95 C96 -1.1(8) . . . . ?
C94 C95 C96 C97 -0.2(7) . . . . ?
C95 C96 C97 C92 1.3(7) . . . . ?
C97 C92 C93 C94 -0.2(7) . . . . ?
C98 N24 N25 C100 158.2(4) . . . . ?
C100 C101 C102 C103 0.9(7) . . . . ?
C101 C100 C105 C104 1.4(7) . . . . ?
C101 C102 C103 C104 0.9(8) . . . . ?
C102 C103 C104 C105 -1.6(8) . . . . ?
C103 C104 C105 C100 0.4(8) . . . . ?
C105 C100 C101 C102 -2.0(7) . . . . ?
C106 N26 C110 C109 0.4(7) . . . . ?
C106 N26 C110 C120 177.9(4) . . . . ?
C106 C107 C108 C109 1.4(8) . . . . ?
C107 C106 C111 N27 170.5(4) . . . . ?
C107 C106 C111 C112 -9.2(7) . . . . ?
C107 C108 C109 C110 -2.1(8) . . . . ?
C108 C109 C110 N26 1.2(7) . . . . ?
C108 C109 C110 C120 -176.2(5) . . . . ?
C109 C110 C120 N29 162.7(5) . . . . ?
C109 C110 C120 C119 -17.8(7) . . . . ?
C110 N26 C106 C107 -1.1(7) . . . . ?
C110 N26 C106 C111 178.3(4) . . . . ?
C111 N27 N28 C113 165.9(4) . . . . ?
C111 C106 C107 C108 -179.1(5) . . . . ?
C113 C114 C115 C116 1.0(8) . . . . ?
C114 C113 C118 C117 -1.5(7) . . . . ?
C114 C115 C116 C117 -0.3(8) . . . . ?
C115 C116 C117 C118 -1.3(7) . . . . ?
C116 C117 C118 C113 2.2(7) . . . . ?
C118 C113 C114 C115 -0.1(7) . . . . ?
C120 N29 N30 C121 156.2(4) . . . . ?
C121 C122 C123 C124 1.6(7) . . . . ?
C122 C121 C126 C125 0.1(7) . . . . ?
C122 C123 C124 C125 0.1(8) . . . . ?
C123 C124 C125 C126 -1.7(9) . . . . ?
C124 C125 C126 C121 1.6(8) . . . . ?
C126 C121 C122 C123 -1.6(7) . . . . ?
Zn2 N11 C43 C44 -177.3(3) . . . . ?
Zn2 N11 C43 C48 4.5(5) . . . . ?
Zn2 N11 C47 C46 178.7(3) . . . . ?
Zn2 N11 C47 C56 1.6(5) . . . . ?
Zn2 N12 N13 C50 43.8(5) . . . . ?
Zn2 N12 C48 C43 -18.6(5) . . . . ?
Zn2 N12 C48 C49 161.8(4) . . . . ?
Zn2 N14 N15 C58 39.2(6) . . . . ?
Zn2 N14 C56 C47 -22.2(4) . . . . ?
Zn2 N14 C56 C57 156.6(4) . . . . ?
Zn2 N16 C64 C65 -176.5(3) . . . . ?
Zn2 N16 C64 C69 5.5(5) . . . . ?
Zn2 N16 C68 C67 177.6(3) . . . . ?
Zn2 N16 C68 C77 -0.2(5) . . . . ?
Zn2 N17 N18 C71 37.8(5) . . . . ?
Zn2 N17 C69 C64 -22.0(4) . . . . ?
Zn2 N17 C69 C70 157.3(3) . . . . ?
Zn2 N19 N20 C79 45.6(5) . . . . ?
Zn2 N19 C77 C68 -21.9(4) . . . . ?
Zn2 N19 C77 C78 157.1(3) . . . . ?
N11 C43 C44 C45 -1.0(7) . . . . ?
N11 C43 C48 N12 11.2(6) . . . . ?
N11 C43 C48 C49 -169.2(4) . . . . ?
N11 C47 C56 N14 16.3(6) . . . . ?
N11 C47 C56 C57 -162.6(4) . . . . ?
N12 N13 C50 C51 -153.5(4) . . . . ?
N12 N13 C50 C55 27.1(6) . . . . ?
N13 N12 C48 C43 -175.1(4) . . . . ?
N13 N12 C48 C49 5.3(6) . . . . ?
N13 C50 C51 C52 178.9(4) . . . . ?
N13 C50 C55 C54 -178.4(4) . . . . ?
N14 N15 C58 C59 20.9(7) . . . . ?
N14 N15 C58 C63 -160.2(4) . . . . ?
N15 N14 C56 C47 -177.4(4) . . . . ?
N15 N14 C56 C57 1.4(6) . . . . ?
N15 C58 C59 C60 -175.4(4) . . . . ?
N15 C58 C63 C62 178.2(4) . . . . ?
N16 C64 C65 C66 -1.0(8) . . . . ?
N16 C64 C69 N17 13.7(6) . . . . ?
N16 C64 C69 C70 -165.6(4) . . . . ?
N16 C68 C77 N19 16.7(6) . . . . ?
N16 C68 C77 C78 -162.4(4) . . . . ?
N17 N18 C71 C72 -151.7(4) . . . . ?
N17 N18 C71 C76 30.3(6) . . . . ?
N18 N17 C69 C64 -176.5(4) . . . . ?
N18 N17 C69 C70 2.8(6) . . . . ?
N18 C71 C72 C73 179.5(4) . . . . ?
N18 C71 C76 C75 -178.9(4) . . . . ?
N19 N20 C79 C80 24.0(6) . . . . ?
N19 N20 C79 C84 -156.6(4) . . . . ?
N20 N19 C77 C68 -175.7(4) . . . . ?
N20 N19 C77 C78 3.4(6) . . . . ?
N20 C79 C80 C81 -177.4(4) . . . . ?
N20 C79 C84 C83 178.6(5) . . . . ?
C43 N11 C47 C46 0.2(7) . . . . ?
C43 N11 C47 C56 -176.8(4) . . . . ?
C43 C44 C45 C46 -0.5(8) . . . . ?
C44 C43 C48 N12 -167.0(4) . . . . ?
C44 C43 C48 C49 12.6(7) . . . . ?
C44 C45 C46 C47 1.8(8) . . . . ?
C45 C46 C47 N11 -1.7(7) . . . . ?
C45 C46 C47 C56 175.2(5) . . . . ?
C46 C47 C56 N14 -160.6(4) . . . . ?
C46 C47 C56 C57 20.5(7) . . . . ?
C47 N11 C43 C44 1.2(6) . . . . ?
C47 N11 C43 C48 -177.0(4) . . . . ?
C48 N12 N13 C50 -164.3(4) . . . . ?
C48 C43 C44 C45 177.1(4) . . . . ?
C50 C51 C52 C53 0.6(8) . . . . ?
C51 C50 C55 C54 2.2(7) . . . . ?
C51 C52 C53 C54 0.1(8) . . . . ?
C52 C53 C54 C55 0.4(8) . . . . ?
C53 C54 C55 C50 -1.5(7) . . . . ?
C55 C50 C51 C52 -1.7(7) . . . . ?
C56 N14 N15 C58 -171.4(4) . . . . ?
C58 C59 C60 C61 -4.7(7) . . . . ?
C59 C58 C63 C62 -2.9(7) . . . . ?
C59 C60 C61 C62 0.7(7) . . . . ?
C60 C61 C62 C63 2.2(8) . . . . ?
C61 C62 C63 C58 -1.1(8) . . . . ?
C63 C58 C59 C60 5.7(7) . . . . ?
C64 N16 C68 C67 -0.2(6) . . . . ?
C64 N16 C68 C77 -178.0(4) . . . . ?
C64 C65 C66 C67 -0.3(9) . . . . ?
C65 C64 C69 N17 -164.2(4) . . . . ?
C65 C64 C69 C70 16.5(7) . . . . ?
C65 C66 C67 C68 1.4(9) . . . . ?
C66 C67 C68 N16 -1.1(7) . . . . ?
C66 C67 C68 C77 176.5(5) . . . . ?
C67 C68 C77 N19 -161.0(4) . . . . ?
C67 C68 C77 C78 19.9(7) . . . . ?
C68 N16 C64 C65 1.3(6) . . . . ?
C68 N16 C64 C69 -176.7(4) . . . . ?
C69 N17 N18 C71 -173.6(4) . . . . ?
C69 C64 C65 C66 176.8(5) . . . . ?
C71 C72 C73 C74 0.6(7) . . . . ?
C72 C71 C76 C75 3.1(7) . . . . ?
C72 C73 C74 C75 0.7(7) . . . . ?
C73 C74 C75 C76 0.0(7) . . . . ?
C74 C75 C76 C71 -1.9(7) . . . . ?
C76 C71 C72 C73 -2.5(7) . . . . ?
C77 N19 N20 C79 -165.7(4) . . . . ?
C79 C80 C81 C82 -2.1(7) . . . . ?
C80 C79 C84 C83 -1.9(7) . . . . ?
C80 C81 C82 C83 -0.3(8) . . . . ?
C81 C82 C83 C84 1.6(9) . . . . ?
C82 C83 C84 C79 -0.5(9) . . . . ?
C84 C79 C80 C81 3.2(7) . . . . ?
